data_4324993
loop_
_publ_author_name
'Glen E. Alliger'
'Peter M\"uller'
'Loi H. Do'
'Christopher C. Cummins'
'Daniel G. Nocera'

_publ_section_title
;
 Family of Cofacial Bimetallic Complexes of a Hexaanionic Carboxamide
 Cryptand
;
_journal_name_full 'Inorganic Chemistry'
_journal_page_first 4107
_journal_page_last 4115
_journal_paper_doi 10.1021/ic200143b
_journal_volume 50
_journal_year 2011
_chemical_formula_sum 'C121 H180 Fe2 K3 N9 O36'
_chemical_formula_weight 2565.74
_chemical_name_systematic
; 
 ? 
;
_space_group_IT_number 2
_symmetry_cell_setting triclinic
_symmetry_space_group_name_Hall '-P 1'
_symmetry_space_group_name_H-M 'P -1'
_atom_sites_solution_hydrogens geom
_atom_sites_solution_primary direct
_atom_sites_solution_secondary difmap
_audit_creation_method SHELXL-97
_cell_angle_alpha 92.8330(10)
_cell_angle_beta 90.3590(10)
_cell_angle_gamma 115.2440(10)
_cell_formula_units_Z 2
_cell_length_a 15.0668(2)
_cell_length_b 17.0823(3)
_cell_length_c 29.0767(5)
_cell_measurement_reflns_used 9984
_cell_measurement_temperature 100(2)
_cell_measurement_theta_max 68.71
_cell_measurement_theta_min 2.86
_cell_volume 6757.6(2)
_computing_cell_refinement 'SAINT 7.46A (Bruker-AXS, 2009)'
_computing_data_collection 'APEX2 v2009.9.0 (Bruker-AXS, 2009)'
_computing_data_reduction 'SAINT 7.46A (Bruker-AXS, 2009)'
_computing_molecular_graphics 'Bruker SHELXTL'
_computing_publication_material 'Bruker SHELXTL'
_computing_structure_refinement 'SHELXL-97 (Sheldrick, 2008)'
_computing_structure_solution 'SHELXS-97 (Sheldrick, 2008)'
_diffrn_ambient_temperature 100(2)
_diffrn_detector_area_resol_mean 8.3
_diffrn_measured_fraction_theta_full 0.972
_diffrn_measured_fraction_theta_max 0.972
_diffrn_measurement_device_type 'Bruker Smart APEX CCD'
_diffrn_measurement_method '\f and \w scans'
_diffrn_radiation_monochromator graphite
_diffrn_radiation_source 'fine-focus sealed tube'
_diffrn_radiation_type CuK\a
_diffrn_radiation_wavelength 1.54178
_diffrn_reflns_av_R_equivalents 0.0500
_diffrn_reflns_av_sigmaI/netI 0.0382
_diffrn_reflns_limit_h_max 18
_diffrn_reflns_limit_h_min -18
_diffrn_reflns_limit_k_max 19
_diffrn_reflns_limit_k_min -14
_diffrn_reflns_limit_l_max 34
_diffrn_reflns_limit_l_min -34
_diffrn_reflns_number 135866
_diffrn_reflns_theta_full 67.73
_diffrn_reflns_theta_max 67.73
_diffrn_reflns_theta_min 2.86
_exptl_absorpt_coefficient_mu 3.187
_exptl_absorpt_correction_T_max 0.5406
_exptl_absorpt_correction_T_min 0.3478
_exptl_absorpt_correction_type multi-scan
_exptl_absorpt_process_details 'SADABS (Sheldrick, 2009)'
_exptl_crystal_colour yellow
_exptl_crystal_density_diffrn 1.261
_exptl_crystal_description block
_exptl_crystal_F_000 2732
_exptl_crystal_size_max 0.42
_exptl_crystal_size_mid 0.27
_exptl_crystal_size_min 0.22
_platon_squeeze_details
;
;
_refine_diff_density_max 1.419
_refine_diff_density_min -0.619
_refine_diff_density_rms 0.063
_refine_ls_extinction_method none
_refine_ls_goodness_of_fit_ref 1.053
_refine_ls_hydrogen_treatment constr
_refine_ls_matrix_type full
_refine_ls_number_parameters 2298
_refine_ls_number_reflns 23812
_refine_ls_number_restraints 11137
_refine_ls_restrained_S_all 1.048
_refine_ls_R_factor_all 0.0993
_refine_ls_R_factor_gt 0.0781
_refine_ls_shift/su_max 0.001
_refine_ls_shift/su_mean 0.000
_refine_ls_structure_factor_coef Fsqd
_refine_ls_weighting_details 'calc w=1/[\s^2^(Fo^2^)+(0.1210P)^2^+6.6402P] where P=(Fo^2^+2Fc^2^)/3'
_refine_ls_weighting_scheme calc
_refine_ls_wR_factor_gt 0.2137
_refine_ls_wR_factor_ref 0.2289
_reflns_number_gt 17080
_reflns_number_total 23812
_reflns_threshold_expression >2sigma(I)
_cod_data_source_file ic200143b_si_003.cif
_cod_data_source_block d10029_sq
_cod_original_cell_volume 6757.57(19)
_cod_database_code 4324993

loop_
_symmetry_equiv_pos_as_xyz
'x, y, z'
'-x, -y, -z'

loop_
_atom_site_label
_atom_site_type_symbol
_atom_site_fract_x
_atom_site_fract_y
_atom_site_fract_z
_atom_site_U_iso_or_equiv
_atom_site_adp_type
_atom_site_occupancy
_atom_site_symmetry_multiplicity
_atom_site_calc_flag
_atom_site_refinement_flags
_atom_site_disorder_assembly
_atom_site_disorder_group
N3 N 0.2836(18) 0.576(2) 0.2511(8) 0.037(3) Uani 0.52(3) 1 d PDU A 1
C3 C 0.2205(19) 0.593(2) 0.2619(9) 0.036(3) Uani 0.52(3) 1 d PDU A 1
N3A N 0.2164(18) 0.597(2) 0.2511(8) 0.038(3) Uani 0.48(3) 1 d PDU A 2
C3A C 0.279(3) 0.578(3) 0.2412(12) 0.041(4) Uani 0.48(3) 1 d PDU A 2
Fe1 Fe 0.39952(4) 0.54460(4) 0.22979(2) 0.04676(17) Uani 1 1 d U . .
N1 N 0.5347(3) 0.5028(3) 0.21089(14) 0.0593(9) Uani 1 1 d U A .
C101 C 0.5027(3) 0.4157(3) 0.22812(18) 0.0614(12) Uani 1 1 d U . .
H10A H 0.5280 0.4205 0.2601 0.074 Uiso 1 1 calc R A .
H10B H 0.5300 0.3821 0.2089 0.074 Uiso 1 1 calc R . .
C102 C 0.3924(3) 0.3688(3) 0.22685(17) 0.0551(11) Uani 1 1 d U A .
H10C H 0.3665 0.3613 0.1948 0.066 Uiso 1 1 calc R . .
H10D H 0.3712 0.3109 0.2393 0.066 Uiso 1 1 calc R . .
N101 N 0.3551(2) 0.4219(2) 0.25535(13) 0.0497(8) Uani 1 1 d U A .
O101 O 0.2619(2) 0.30384(18) 0.29763(10) 0.0493(7) Uani 1 1 d U A .
C103 C 0.2955(3) 0.3825(3) 0.28908(14) 0.0456(9) Uani 1 1 d DU . .
C201 C 0.5412(4) 0.5041(3) 0.16056(18) 0.0638(12) Uani 1 1 d U . .
H20A H 0.4977 0.4462 0.1464 0.077 Uiso 1 1 calc R A .
H20B H 0.6093 0.5176 0.1518 0.077 Uiso 1 1 calc R . .
C202 C 0.5114(3) 0.5710(3) 0.14275(18) 0.0616(11) Uani 1 1 d U A .
H20C H 0.5580 0.6297 0.1546 0.074 Uiso 1 1 calc R . .
H20D H 0.5118 0.5690 0.1087 0.074 Uiso 1 1 calc R . .
N201 N 0.4124(3) 0.5517(2) 0.15851(13) 0.0538(8) Uani 1 1 d U A .
O201 O 0.3620(3) 0.5679(3) 0.08562(12) 0.0760(10) Uani 1 1 d U A .
C203 C 0.3467(4) 0.5481(3) 0.12620(16) 0.0596(11) Uani 1 1 d DU . .
C301 C 0.6218(3) 0.5680(4) 0.23506(19) 0.0680(13) Uani 1 1 d U . .
H30A H 0.6573 0.6150 0.2143 0.082 Uiso 1 1 calc R A .
H30B H 0.6662 0.5414 0.2435 0.082 Uiso 1 1 calc R . .
C302 C 0.5955(3) 0.6059(4) 0.27825(18) 0.0622(12) Uani 1 1 d U A .
H30C H 0.5674 0.5610 0.3009 0.075 Uiso 1 1 calc R . .
H30D H 0.6549 0.6541 0.2924 0.075 Uiso 1 1 calc R . .
N301 N 0.5231(2) 0.6380(3) 0.26490(13) 0.0544(9) Uani 1 1 d U A .
O301 O 0.5975(2) 0.7586(2) 0.31544(11) 0.0594(8) Uani 1 1 d U A .
C303 C 0.5359(3) 0.7147(3) 0.28433(16) 0.0524(10) Uani 1 1 d DU . .
Fe2 Fe 0.10085(4) 0.62649(4) 0.27253(3) 0.0528(2) Uani 1 1 d U . .
N2 N -0.0327(3) 0.6627(3) 0.29205(19) 0.0723(12) Uani 1 1 d U A .
C111 C -0.0848(3) 0.5186(3) 0.3208(2) 0.0722(15) Uani 1 1 d U . .
H11A H -0.1170 0.4823 0.3467 0.087 Uiso 1 1 calc R A .
H11B H -0.1210 0.4888 0.2918 0.087 Uiso 1 1 calc R . .
C112 C -0.0861(3) 0.6068(4) 0.3278(2) 0.0812(16) Uani 1 1 d U A .
H11C H -0.1548 0.5997 0.3273 0.097 Uiso 1 1 calc R . .
H11D H -0.0558 0.6336 0.3583 0.097 Uiso 1 1 calc R . .
N102 N 0.0185(2) 0.5315(2) 0.31856(16) 0.0603(10) Uani 1 1 d U A .
O102 O -0.0199(2) 0.4171(2) 0.36399(16) 0.0829(12) Uani 1 1 d U A .
C110 C 0.0387(3) 0.4771(3) 0.34166(18) 0.0545(11) Uani 1 1 d DU . .
C211 C -0.0283(4) 0.6673(4) 0.2082(2) 0.0816(16) Uani 1 1 d U . .
H21A H -0.0697 0.6521 0.1797 0.098 Uiso 1 1 calc R A .
H21B H 0.0156 0.7301 0.2091 0.098 Uiso 1 1 calc R . .
C212 C -0.0919(3) 0.6476(3) 0.2492(2) 0.0808(16) Uani 1 1 d U A .
H21C H -0.1274 0.6848 0.2504 0.097 Uiso 1 1 calc R . .
H21D H -0.1411 0.5864 0.2462 0.097 Uiso 1 1 calc R . .
N202 N 0.0305(3) 0.6175(2) 0.20824(18) 0.0658(10) Uani 1 1 d U A .
O202 O 0.0253(3) 0.6124(3) 0.12857(15) 0.0889(12) Uani 1 1 d U A .
C210 C 0.0481(3) 0.5924(3) 0.1663(2) 0.0696(13) Uani 1 1 d DU . .
C311 C 0.1076(4) 0.7761(4) 0.3346(3) 0.099(2) Uani 1 1 d U . .
H31A H 0.1397 0.8389 0.3434 0.119 Uiso 1 1 calc R A .
H31B H 0.0952 0.7440 0.3630 0.119 Uiso 1 1 calc R . .
C312 C 0.0115(4) 0.7539(4) 0.3087(3) 0.098(2) Uani 1 1 d U A .
H31C H -0.0342 0.7653 0.3294 0.118 Uiso 1 1 calc R . .
H31D H 0.0234 0.7912 0.2823 0.118 Uiso 1 1 calc R . .
N302 N 0.1720(3) 0.7525(2) 0.30477(18) 0.0687(12) Uani 1 1 d U A .
O302 O 0.3024(2) 0.8712(2) 0.33717(16) 0.0817(11) Uani 1 1 d U A .
C310 C 0.2660(3) 0.8074(3) 0.3090(2) 0.0633(12) Uani 1 1 d DU . .
C104 C 0.2678(3) 0.4432(3) 0.31802(13) 0.0449(9) Uani 1 1 d DU A .
C105 C 0.1699(3) 0.4287(3) 0.32008(15) 0.0474(9) Uani 1 1 d DU . .
H105 H 0.1201 0.3765 0.3066 0.057 Uiso 1 1 calc R A .
C106 C 0.1446(3) 0.4910(3) 0.34203(16) 0.0482(9) Uani 1 1 d DU A .
C107 C 0.2165(3) 0.5644(3) 0.36424(15) 0.0486(9) Uani 1 1 d DU . .
H107 H 0.2001 0.6074 0.3787 0.058 Uiso 1 1 calc R A .
C109 C 0.3392(3) 0.5151(3) 0.34165(14) 0.0460(9) Uani 1 1 d DU . .
H109 H 0.4059 0.5239 0.3418 0.055 Uiso 1 1 calc R A .
C108 C 0.3123(3) 0.5743(3) 0.36511(14) 0.0468(9) Uani 1 1 d DU A .
O103 O 0.3850(2) 0.65004(18) 0.38610(10) 0.0520(7) Uani 1 1 d DU . .
C113 C 0.4412(3) 0.6421(2) 0.42176(14) 0.0508(10) Uani 1 1 d DU A .
C114 C 0.5413(3) 0.6841(3) 0.41804(19) 0.0738(15) Uani 1 1 d DU . .
H114 H 0.5696 0.7150 0.3916 0.089 Uiso 1 1 calc R A .
C115 C 0.5995(4) 0.6798(4) 0.4541(2) 0.0841(17) Uani 1 1 d DU A .
O104 O 0.6993(3) 0.7162(4) 0.4542(2) 0.140(2) Uani 1 1 d DU . .
C119 C 0.7527(6) 0.7447(6) 0.4109(3) 0.085(2) Uani 0.646(10) 1 d PDU A 1
H11E H 0.8140 0.7367 0.4109 0.101 Uiso 0.646(10) 1 calc PR A 1
H11F H 0.7113 0.7123 0.3836 0.101 Uiso 0.646(10) 1 calc PR A 1
C120 C 0.7734(8) 0.8358(6) 0.4116(4) 0.101(3) Uani 0.646(10) 1 d PDU A 1
H12A H 0.8163 0.8672 0.4386 0.121 Uiso 0.646(10) 1 calc PR A 1
H12B H 0.7115 0.8426 0.4139 0.121 Uiso 0.646(10) 1 calc PR A 1
C121 C 0.8239(8) 0.8728(8) 0.3676(4) 0.117(4) Uani 0.646(10) 1 d PDU A 1
H12C H 0.8394 0.9346 0.3679 0.176 Uiso 0.646(10) 1 calc PR A 1
H12D H 0.7804 0.8424 0.3410 0.176 Uiso 0.646(10) 1 calc PR A 1
H12E H 0.8847 0.8652 0.3653 0.176 Uiso 0.646(10) 1 calc PR A 1
C19A C 0.7411(9) 0.7882(13) 0.4229(8) 0.101(4) Uani 0.354(10) 1 d PDU A 2
H19A H 0.7075 0.7683 0.3923 0.122 Uiso 0.354(10) 1 calc PR A 2
H19B H 0.7269 0.8367 0.4349 0.122 Uiso 0.354(10) 1 calc PR A 2
C20A C 0.8452(9) 0.8199(13) 0.4171(7) 0.106(5) Uani 0.354(10) 1 d PDU A 2
H20E H 0.8602 0.7699 0.4090 0.127 Uiso 0.354(10) 1 calc PR A 2
H20F H 0.8791 0.8465 0.4470 0.127 Uiso 0.354(10) 1 calc PR A 2
C21A C 0.8872(13) 0.8857(13) 0.3808(7) 0.104(6) Uani 0.354(10) 1 d PDU A 2
H21E H 0.9584 0.9049 0.3799 0.156 Uiso 0.354(10) 1 calc PR A 2
H21F H 0.8730 0.9357 0.3883 0.156 Uiso 0.354(10) 1 calc PR A 2
H21G H 0.8573 0.8591 0.3506 0.156 Uiso 0.354(10) 1 calc PR A 2
C116 C 0.5570(3) 0.6345(3) 0.49233(18) 0.0675(13) Uani 1 1 d DU . .
H116 H 0.5974 0.6333 0.5173 0.081 Uiso 1 1 calc R A .
C118 C 0.3974(3) 0.5926(3) 0.45801(14) 0.0496(9) Uani 1 1 d DU . .
H118 H 0.3282 0.5600 0.4582 0.060 Uiso 1 1 calc R A .
C117 C 0.4567(3) 0.5912(3) 0.49439(14) 0.0529(10) Uani 1 1 d DU A .
O105 O 0.4084(2) 0.5460(2) 0.53107(10) 0.0653(9) Uani 1 1 d DU . .
C122 C 0.4667(4) 0.5575(4) 0.57229(16) 0.0785(16) Uani 1 1 d DU A .
H12F H 0.5102 0.6198 0.5786 0.094 Uiso 1 1 calc R . .
H12G H 0.5084 0.5260 0.5682 0.094 Uiso 1 1 calc R . .
C123 C 0.4025(5) 0.5246(5) 0.61065(18) 0.0921(19) Uani 1 1 d DU . .
H12H H 0.4444 0.5351 0.6387 0.111 Uiso 1 1 calc R A .
H12I H 0.3662 0.4610 0.6051 0.111 Uiso 1 1 calc R . .
C124 C 0.3297(4) 0.5598(4) 0.6206(2) 0.0839(17) Uani 1 1 d DU A .
H12J H 0.2887 0.5293 0.6459 0.126 Uiso 1 1 calc R . .
H12K H 0.2882 0.5515 0.5931 0.126 Uiso 1 1 calc R . .
H12L H 0.3640 0.6218 0.6296 0.126 Uiso 1 1 calc R . .
C204 C 0.2446(3) 0.5147(3) 0.14467(14) 0.0563(10) Uani 1 1 d DU A .
C205 C 0.1895(3) 0.5624(3) 0.14359(17) 0.0597(11) Uani 1 1 d DU . .
H205 H 0.2134 0.6148 0.1280 0.072 Uiso 1 1 calc R A .
C206 C 0.1012(3) 0.5348(3) 0.16473(18) 0.0600(11) Uani 1 1 d DU A .
C207 C 0.0624(3) 0.4556(3) 0.18527(19) 0.0639(13) Uani 1 1 d DU . .
H207 H 0.0016 0.4364 0.2003 0.077 Uiso 1 1 calc R A .
C209 C 0.2044(3) 0.4340(3) 0.16433(17) 0.0588(11) Uani 1 1 d DU . .
H209 H 0.2396 0.3993 0.1645 0.071 Uiso 1 1 calc R A .
C208 C 0.1142(3) 0.4057(3) 0.18328(19) 0.0613(12) Uani 1 1 d DU A .
O203 O 0.0759(2) 0.3276(2) 0.20577(14) 0.0722(10) Uani 1 1 d DU . .
C213 C 0.0770(2) 0.2556(3) 0.18310(17) 0.0671(13) Uani 1 1 d DU A .
C214 C 0.1076(3) 0.2047(3) 0.20829(17) 0.0623(12) Uani 1 1 d DU . .
H214 H 0.1298 0.2205 0.2395 0.075 Uiso 1 1 calc R A .
C215 C 0.1049(5) 0.1288(3) 0.18609(19) 0.0824(17) Uani 1 1 d DU A .
O204 O 0.1304(4) 0.0724(2) 0.20803(13) 0.0980(15) Uani 1 1 d DU . .
C219 C 0.1440(9) 0.0833(6) 0.2572(2) 0.078(3) Uani 0.738(13) 1 d PDU A 1
H21H H 0.0867 0.0878 0.2714 0.093 Uiso 0.738(13) 1 calc PR A 1
H21I H 0.2035 0.1368 0.2659 0.093 Uiso 0.738(13) 1 calc PR A 1
C220 C 0.1548(8) 0.0045(7) 0.2735(4) 0.100(3) Uani 0.738(13) 1 d PDU A 1
H22A H 0.1623 0.0094 0.3075 0.120 Uiso 0.738(13) 1 calc PR A 1
H22B H 0.0946 -0.0484 0.2648 0.120 Uiso 0.738(13) 1 calc PR A 1
C221 C 0.2408(9) -0.0033(8) 0.2533(4) 0.133(5) Uani 0.738(13) 1 d PDU A 1
H22C H 0.2437 -0.0563 0.2631 0.200 Uiso 0.738(13) 1 calc PR A 1
H22D H 0.3010 0.0471 0.2637 0.200 Uiso 0.738(13) 1 calc PR A 1
H22E H 0.2348 -0.0059 0.2196 0.200 Uiso 0.738(13) 1 calc PR A 1
C19B C 0.180(3) 0.0982(14) 0.2522(6) 0.089(6) Uani 0.262(13) 1 d PDU A 2
H19C H 0.1386 0.1121 0.2745 0.107 Uiso 0.262(13) 1 calc PR A 2
H19D H 0.2425 0.1505 0.2499 0.107 Uiso 0.262(13) 1 calc PR A 2
C20B C 0.200(2) 0.0242(18) 0.2682(7) 0.089(5) Uani 0.262(13) 1 d PDU A 2
H20G H 0.1647 -0.0277 0.2472 0.106 Uiso 0.262(13) 1 calc PR A 2
H20H H 0.2709 0.0399 0.2667 0.106 Uiso 0.262(13) 1 calc PR A 2
C21B C 0.168(3) 0.0027(17) 0.3162(8) 0.120(9) Uani 0.262(13) 1 d PDU A 2
H21J H 0.1818 -0.0454 0.3252 0.181 Uiso 0.262(13) 1 calc PR A 2
H21K H 0.0969 -0.0141 0.3177 0.181 Uiso 0.262(13) 1 calc PR A 2
H21L H 0.2031 0.0535 0.3372 0.181 Uiso 0.262(13) 1 calc PR A 2
C216 C 0.0748(7) 0.1066(4) 0.1409(2) 0.124(3) Uani 1 1 d DU . .
H216 H 0.0729 0.0545 0.1268 0.149 Uiso 1 1 calc R A .
C218 C 0.0496(5) 0.2352(3) 0.1367(2) 0.099(2) Uani 1 1 d DU . .
H218 H 0.0325 0.2727 0.1193 0.119 Uiso 1 1 calc R A .
C217 C 0.0477(6) 0.1589(4) 0.1162(2) 0.120(3) Uani 1 1 d DU A .
O205 O 0.0212(6) 0.1313(4) 0.07149(19) 0.197(4) Uani 1 1 d DU . .
C222 C -0.0093(9) 0.1727(5) 0.0404(3) 0.116(4) Uani 0.743(9) 1 d PDU A 1
H22F H 0.0456 0.2289 0.0341 0.139 Uiso 0.743(9) 1 calc PR A 1
H22G H -0.0633 0.1846 0.0533 0.139 Uiso 0.743(9) 1 calc PR A 1
C223 C -0.0441(8) 0.1183(5) -0.0035(3) 0.098(3) Uani 0.743(9) 1 d PDU A 1
H22H H -0.0626 0.1508 -0.0260 0.118 Uiso 0.743(9) 1 calc PR A 1
H22I H 0.0105 0.1073 -0.0163 0.118 Uiso 0.743(9) 1 calc PR A 1
C224 C -0.1288(8) 0.0347(7) 0.0026(4) 0.099(3) Uani 0.743(9) 1 d PDU A 1
H22J H -0.1462 0.0004 -0.0268 0.149 Uiso 0.743(9) 1 calc PR A 1
H22K H -0.1847 0.0451 0.0130 0.149 Uiso 0.743(9) 1 calc PR A 1
H22L H -0.1116 0.0031 0.0256 0.149 Uiso 0.743(9) 1 calc PR A 1
C22B C -0.0619(12) 0.0586(9) 0.0590(6) 0.083(5) Uani 0.257(9) 1 d PDU A 2
H22M H -0.1131 0.0515 0.0817 0.099 Uiso 0.257(9) 1 calc PR A 2
H22N H -0.0475 0.0073 0.0595 0.099 Uiso 0.257(9) 1 calc PR A 2
C23B C -0.100(3) 0.0627(16) 0.0122(9) 0.098(7) Uani 0.257(9) 1 d PDU A 2
H23A H -0.1453 0.0910 0.0150 0.118 Uiso 0.257(9) 1 calc PR A 2
H23B H -0.0447 0.0990 -0.0066 0.118 Uiso 0.257(9) 1 calc PR A 2
C24B C -0.1531(19) -0.0237(18) -0.0122(8) 0.095(7) Uani 0.257(9) 1 d PDU A 2
H24A H -0.1837 -0.0176 -0.0408 0.142 Uiso 0.257(9) 1 calc PR A 2
H24B H -0.2038 -0.0622 0.0075 0.142 Uiso 0.257(9) 1 calc PR A 2
H24C H -0.1065 -0.0484 -0.0195 0.142 Uiso 0.257(9) 1 calc PR A 2
C304 C 0.4648(3) 0.7470(2) 0.26488(16) 0.0515(10) Uani 1 1 d DU A .
C305 C 0.4071(3) 0.7699(3) 0.29440(17) 0.0506(10) Uani 1 1 d DU . .
H305 H 0.4177 0.7724 0.3268 0.061 Uiso 1 1 calc R A .
C306 C 0.3333(3) 0.7894(3) 0.27657(18) 0.0560(11) Uani 1 1 d DU A .
C307 C 0.3232(3) 0.7925(3) 0.22887(19) 0.0602(11) Uani 1 1 d DU . .
H307 H 0.2734 0.8061 0.2163 0.072 Uiso 1 1 calc R A .
C309 C 0.4552(3) 0.7505(3) 0.21785(16) 0.0551(11) Uani 1 1 d DU . .
H309 H 0.4956 0.7356 0.1976 0.066 Uiso 1 1 calc R A .
C308 C 0.3865(3) 0.7756(3) 0.20051(17) 0.0610(12) Uani 1 1 d DU A .
O303 O 0.3745(2) 0.7770(2) 0.15298(12) 0.0733(10) Uani 1 1 d DU . .
C313 C 0.4601(3) 0.8228(3) 0.13017(17) 0.0770(15) Uani 1 1 d DU A .
C314 C 0.4825(4) 0.7796(4) 0.0946(2) 0.0841(15) Uani 1 1 d DU . .
H314 H 0.4424 0.7205 0.0858 0.101 Uiso 1 1 calc R A .
C315 C 0.5708(5) 0.8298(4) 0.0716(2) 0.0915(17) Uani 1 1 d DU A .
O304 O 0.6013(5) 0.7954(3) 0.03610(17) 0.1215(18) Uani 1 1 d DU . .
C319 C 0.5419(11) 0.7137(7) 0.0149(4) 0.110(4) Uani 0.712(14) 1 d PDU A 1
H31E H 0.4811 0.7144 0.0023 0.132 Uiso 0.712(14) 1 calc PR A 1
H31F H 0.5231 0.6696 0.0382 0.132 Uiso 0.712(14) 1 calc PR A 1
C320 C 0.5931(14) 0.6887(8) -0.0234(4) 0.173(7) Uani 0.712(14) 1 d PDU A 1
H32A H 0.6046 0.7287 -0.0485 0.208 Uiso 0.712(14) 1 calc PR A 1
H32B H 0.6578 0.6949 -0.0117 0.208 Uiso 0.712(14) 1 calc PR A 1
C321 C 0.5352(18) 0.5979(11) -0.0422(6) 0.213(10) Uani 0.712(14) 1 d PDU A 1
H32C H 0.5704 0.5850 -0.0675 0.319 Uiso 0.712(14) 1 calc PR A 1
H32D H 0.4709 0.5913 -0.0536 0.319 Uiso 0.712(14) 1 calc PR A 1
H32E H 0.5262 0.5578 -0.0178 0.319 Uiso 0.712(14) 1 calc PR A 1
C19C C 0.551(2) 0.7046(10) 0.0261(10) 0.099(7) Uani 0.288(14) 1 d PDU A 2
H19E H 0.5259 0.6760 0.0551 0.119 Uiso 0.288(14) 1 calc PR A 2
H19F H 0.5983 0.6831 0.0139 0.119 Uiso 0.288(14) 1 calc PR A 2
C20C C 0.469(2) 0.6797(16) -0.0072(8) 0.139(11) Uani 0.288(14) 1 d PDU A 2
H20I H 0.4859 0.7240 -0.0304 0.167 Uiso 0.288(14) 1 calc PR A 2
H20J H 0.4105 0.6776 0.0089 0.167 Uiso 0.288(14) 1 calc PR A 2
C21C C 0.445(4) 0.592(2) -0.0313(15) 0.193(19) Uani 0.288(14) 1 d PDU A 2
H21M H 0.3910 0.5782 -0.0538 0.290 Uiso 0.288(14) 1 calc PR A 2
H21N H 0.4258 0.5479 -0.0086 0.290 Uiso 0.288(14) 1 calc PR A 2
H21O H 0.5031 0.5941 -0.0472 0.290 Uiso 0.288(14) 1 calc PR A 2
C316 C 0.6285(5) 0.9147(4) 0.0857(2) 0.0854(16) Uani 1 1 d DU . .
H316 H 0.6877 0.9459 0.0704 0.103 Uiso 1 1 calc R A .
C318 C 0.5167(4) 0.9086(3) 0.14448(19) 0.0803(16) Uani 1 1 d DU . .
H318 H 0.4976 0.9352 0.1696 0.096 Uiso 1 1 calc R A .
C317 C 0.6028(4) 0.9551(4) 0.12104(19) 0.0808(16) Uani 1 1 d DU A .
O305 O 0.6551(3) 1.0394(2) 0.13706(14) 0.0901(13) Uani 1 1 d DU . .
C322 C 0.7434(5) 1.0921(4) 0.1155(2) 0.0925(19) Uani 1 1 d DU A .
H32F H 0.7300 1.0957 0.0825 0.111 Uiso 1 1 calc R . .
H32G H 0.7913 1.0669 0.1179 0.111 Uiso 1 1 calc R . .
C323 C 0.7836(5) 1.1800(4) 0.1392(2) 0.0940(19) Uani 1 1 d DU . .
H32H H 0.7331 1.2026 0.1379 0.113 Uiso 1 1 calc R A .
H32I H 0.8410 1.2191 0.1224 0.113 Uiso 1 1 calc R . .
C324 C 0.8140(5) 1.1821(4) 0.1883(2) 0.0940(19) Uani 1 1 d DU A .
H32J H 0.8383 1.2415 0.2019 0.141 Uiso 1 1 calc R . .
H32K H 0.8663 1.1625 0.1900 0.141 Uiso 1 1 calc R . .
H32L H 0.7576 1.1438 0.2054 0.141 Uiso 1 1 calc R . .
K1 K -0.06599(6) 0.30248(6) 0.42421(3) 0.0485(2) Uani 1 1 d U . .
O11 O 0.1163(2) 0.3137(3) 0.46424(12) 0.0576(9) Uani 0.852(3) 1 d PDU A 1
C11 C 0.1543(5) 0.3860(6) 0.4968(2) 0.0776(17) Uani 0.852(3) 1 d PDU A 1
H11G H 0.1657 0.4398 0.4814 0.093 Uiso 0.852(3) 1 calc PR A 1
H11H H 0.2177 0.3921 0.5102 0.093 Uiso 0.852(3) 1 calc PR A 1
C12 C 0.0825(5) 0.3726(6) 0.5341(2) 0.093(2) Uani 0.852(3) 1 d PDU A 1
H12M H 0.0660 0.3162 0.5477 0.112 Uiso 0.852(3) 1 calc PR A 1
H12N H 0.1110 0.4192 0.5588 0.112 Uiso 0.852(3) 1 calc PR A 1
O12 O -0.0034(3) 0.3742(4) 0.51422(16) 0.1055(18) Uani 0.852(3) 1 d PDU A 1
C13 C -0.0762(6) 0.3598(8) 0.5482(3) 0.144(3) Uani 0.852(3) 1 d PDU A 1
H13A H -0.0500 0.4052 0.5736 0.173 Uiso 0.852(3) 1 calc PR A 1
H13B H -0.0942 0.3027 0.5612 0.173 Uiso 0.852(3) 1 calc PR A 1
C14 C -0.1638(6) 0.3624(8) 0.5261(3) 0.140(3) Uani 0.852(3) 1 d PDU A 1
H14A H -0.2121 0.3588 0.5497 0.168 Uiso 0.852(3) 1 calc PR A 1
H14B H -0.1443 0.4179 0.5111 0.168 Uiso 0.852(3) 1 calc PR A 1
O13 O -0.2070(3) 0.2927(4) 0.49289(14) 0.0872(14) Uani 0.852(3) 1 d PDU A 1
C15 C -0.2955(4) 0.2883(5) 0.4751(2) 0.0668(15) Uani 0.852(3) 1 d PDU A 1
H15A H -0.2851 0.3457 0.4645 0.080 Uiso 0.852(3) 1 calc PR A 1
H15B H -0.3444 0.2732 0.4996 0.080 Uiso 0.852(3) 1 calc PR A 1
C16 C -0.3334(4) 0.2222(4) 0.43596(18) 0.0600(12) Uani 0.852(3) 1 d PDU A 1
H16A H -0.3429 0.1648 0.4462 0.072 Uiso 0.852(3) 1 calc PR A 1
H16B H -0.3974 0.2178 0.4244 0.072 Uiso 0.852(3) 1 calc PR A 1
O14 O -0.2639(2) 0.2476(2) 0.40028(12) 0.0509(8) Uani 0.852(3) 1 d PDU A 1
C17 C -0.2989(3) 0.1938(4) 0.36016(18) 0.0548(13) Uani 0.852(3) 1 d PDU A 1
H17A H -0.3546 0.2018 0.3464 0.066 Uiso 0.852(3) 1 calc PR A 1
H17B H -0.3226 0.1324 0.3676 0.066 Uiso 0.852(3) 1 calc PR A 1
C18 C -0.2179(3) 0.2162(4) 0.32654(17) 0.0572(12) Uani 0.852(3) 1 d PDU A 1
H18A H -0.2442 0.1856 0.2963 0.069 Uiso 0.852(3) 1 calc PR A 1
H18B H -0.1876 0.2794 0.3224 0.069 Uiso 0.852(3) 1 calc PR A 1
O15 O -0.1459(2) 0.1904(2) 0.34436(12) 0.0515(8) Uani 0.852(3) 1 d PDU A 1
C19 C -0.0676(4) 0.2090(4) 0.31372(17) 0.0575(12) Uani 0.852(3) 1 d PDU A 1
H19I H -0.0397 0.2710 0.3068 0.069 Uiso 0.852(3) 1 calc PR A 1
H19J H -0.0922 0.1737 0.2844 0.069 Uiso 0.852(3) 1 calc PR A 1
C20 C 0.0102(4) 0.1888(4) 0.33542(19) 0.0612(12) Uani 0.852(3) 1 d PDU A 1
H20M H -0.0179 0.1272 0.3431 0.073 Uiso 0.852(3) 1 calc PR A 1
H20N H 0.0639 0.1990 0.3137 0.073 Uiso 0.852(3) 1 calc PR A 1
O16 O 0.0469(2) 0.2434(2) 0.37599(12) 0.0537(8) Uani 0.852(3) 1 d PDU A 1
C21 C 0.1354(4) 0.2462(6) 0.3940(2) 0.0639(14) Uani 0.852(3) 1 d PDU A 1
H21Q H 0.1810 0.2509 0.3687 0.077 Uiso 0.852(3) 1 calc PR A 1
H21R H 0.1223 0.1924 0.4097 0.077 Uiso 0.852(3) 1 calc PR A 1
C22 C 0.1804(4) 0.3233(4) 0.42743(19) 0.0666(14) Uani 0.852(3) 1 d PDU A 1
H22Q H 0.2443 0.3282 0.4394 0.080 Uiso 0.852(3) 1 calc PR A 1
H22R H 0.1920 0.3768 0.4117 0.080 Uiso 0.852(3) 1 calc PR A 1
O11D O 0.1171(10) 0.2840(13) 0.4393(6) 0.060(3) Uani 0.148(3) 1 d PDU A 2
C11D C 0.1885(15) 0.3608(17) 0.4612(9) 0.068(4) Uani 0.148(3) 1 d PDU A 2
H11I H 0.2068 0.4083 0.4399 0.081 Uiso 0.148(3) 1 calc PR A 2
H11J H 0.2480 0.3523 0.4683 0.081 Uiso 0.148(3) 1 calc PR A 2
C12D C 0.154(3) 0.386(4) 0.5044(11) 0.079(4) Uani 0.148(3) 1 d PDU A 2
H12O H 0.1351 0.3390 0.5259 0.095 Uiso 0.148(3) 1 calc PR A 2
H12P H 0.2070 0.4387 0.5193 0.095 Uiso 0.148(3) 1 calc PR A 2
O12D O 0.0716(12) 0.4033(17) 0.4949(7) 0.091(4) Uani 0.148(3) 1 d PDU A 2
C13D C 0.031(2) 0.423(3) 0.5348(9) 0.115(4) Uani 0.148(3) 1 d PDU A 2
H13C H 0.0812 0.4760 0.5512 0.137 Uiso 0.148(3) 1 calc PR A 2
H13D H 0.0128 0.3748 0.5557 0.137 Uiso 0.148(3) 1 calc PR A 2
C14D C -0.0557(17) 0.437(2) 0.5229(11) 0.123(4) Uani 0.148(3) 1 d PDU A 2
H14C H -0.0821 0.4525 0.5512 0.147 Uiso 0.148(3) 1 calc PR A 2
H14D H -0.0369 0.4857 0.5023 0.147 Uiso 0.148(3) 1 calc PR A 2
O13D O -0.1285(13) 0.3616(18) 0.5007(7) 0.105(4) Uani 0.148(3) 1 d PDU A 2
C15D C -0.2152(16) 0.371(2) 0.4917(9) 0.094(4) Uani 0.148(3) 1 d PDU A 2
H15C H -0.1996 0.4228 0.4739 0.112 Uiso 0.148(3) 1 calc PR A 2
H15D H -0.2429 0.3797 0.5212 0.112 Uiso 0.148(3) 1 calc PR A 2
C16D C -0.2891(13) 0.294(3) 0.4655(9) 0.076(4) Uani 0.148(3) 1 d PDU A 2
H16C H -0.3044 0.2413 0.4828 0.091 Uiso 0.148(3) 1 calc PR A 2
H16D H -0.3504 0.3009 0.4610 0.091 Uiso 0.148(3) 1 calc PR A 2
O14D O -0.2506(10) 0.2849(12) 0.4222(5) 0.055(3) Uani 0.148(3) 1 d PDU A 2
C17D C -0.3177(11) 0.2165(16) 0.3941(7) 0.059(4) Uani 0.148(3) 1 d PDU A 2
H17C H -0.3777 0.2253 0.3887 0.071 Uiso 0.148(3) 1 calc PR A 2
H17D H -0.3365 0.1612 0.4091 0.071 Uiso 0.148(3) 1 calc PR A 2
C18D C -0.2712(14) 0.2132(19) 0.3492(6) 0.057(4) Uani 0.148(3) 1 d PDU A 2
H18C H -0.3206 0.1704 0.3273 0.069 Uiso 0.148(3) 1 calc PR A 2
H18D H -0.2457 0.2707 0.3359 0.069 Uiso 0.148(3) 1 calc PR A 2
O15D O -0.1936(11) 0.1893(12) 0.3567(5) 0.054(3) Uani 0.148(3) 1 d PDU A 2
C19D C -0.1436(14) 0.1876(17) 0.3159(6) 0.058(4) Uani 0.148(3) 1 d PDU A 2
H19K H -0.1142 0.2463 0.3039 0.070 Uiso 0.148(3) 1 calc PR A 2
H19L H -0.1910 0.1477 0.2923 0.070 Uiso 0.148(3) 1 calc PR A 2
C20D C -0.0654(16) 0.1588(19) 0.3244(9) 0.061(4) Uani 0.148(3) 1 d PDU A 2
H20O H -0.0953 0.0982 0.3336 0.073 Uiso 0.148(3) 1 calc PR A 2
H20P H -0.0299 0.1608 0.2956 0.073 Uiso 0.148(3) 1 calc PR A 2
O16D O 0.0013(11) 0.2122(13) 0.3593(6) 0.055(3) Uani 0.148(3) 1 d PDU A 2
C21D C 0.0757(17) 0.1874(17) 0.3718(9) 0.061(3) Uani 0.148(3) 1 d PDU A 2
H21P H 0.1036 0.1726 0.3437 0.074 Uiso 0.148(3) 1 calc PR A 2
H21S H 0.0477 0.1354 0.3901 0.074 Uiso 0.148(3) 1 calc PR A 2
C22D C 0.1544(17) 0.260(3) 0.3994(12) 0.063(5) Uani 0.148(3) 1 d PDU A 2
H22O H 0.2058 0.2413 0.4085 0.076 Uiso 0.148(3) 1 calc PR A 2
H22P H 0.1851 0.3102 0.3802 0.076 Uiso 0.148(3) 1 calc PR A 2
K2 K 0.00011(11) 0.69437(9) 0.06471(4) 0.0838(4) Uani 1 1 d U . .
O31 O 0.1426(6) 0.6995(7) -0.0018(3) 0.121(2) Uani 0.674(7) 1 d PDU A 1
C31 C 0.1062(9) 0.6163(10) -0.0234(5) 0.135(3) Uani 0.674(7) 1 d PDU A 1
H31I H 0.0971 0.5731 -0.0002 0.162 Uiso 0.674(7) 1 calc PR A 1
H31J H 0.1536 0.6131 -0.0460 0.162 Uiso 0.674(7) 1 calc PR A 1
C32 C 0.0113(9) 0.5966(12) -0.0471(5) 0.127(3) Uani 0.674(7) 1 d PDU A 1
H32M H 0.0191 0.6424 -0.0684 0.152 Uiso 0.674(7) 1 calc PR A 1
H32N H -0.0118 0.5406 -0.0652 0.152 Uiso 0.674(7) 1 calc PR A 1
O32 O -0.0570(7) 0.5924(9) -0.0140(5) 0.120(3) Uani 0.674(7) 1 d PDU A 1
C33 C -0.1533(9) 0.5649(12) -0.0331(4) 0.117(3) Uani 0.674(7) 1 d PDU A 1
H33A H -0.1741 0.5077 -0.0499 0.140 Uiso 0.674(7) 1 calc PR A 1
H33B H -0.1539 0.6069 -0.0553 0.140 Uiso 0.674(7) 1 calc PR A 1
C34 C -0.2212(9) 0.5586(9) 0.0038(4) 0.120(3) Uani 0.674(7) 1 d PDU A 1
H34A H -0.2888 0.5366 -0.0095 0.144 Uiso 0.674(7) 1 calc PR A 1
H34B H -0.2200 0.5167 0.0258 0.144 Uiso 0.674(7) 1 calc PR A 1
O33 O -0.1967(6) 0.6397(7) 0.0277(3) 0.101(2) Uani 0.674(7) 1 d PDU A 1
C35 C -0.2609(8) 0.6399(7) 0.0627(4) 0.099(3) Uani 0.674(7) 1 d PDU A 1
H35A H -0.2589 0.6028 0.0874 0.119 Uiso 0.674(7) 1 calc PR A 1
H35B H -0.3290 0.6164 0.0500 0.119 Uiso 0.674(7) 1 calc PR A 1
C36 C -0.2309(8) 0.7289(7) 0.0816(4) 0.097(2) Uani 0.674(7) 1 d PDU A 1
H36A H -0.2300 0.7664 0.0565 0.116 Uiso 0.674(7) 1 calc PR A 1
H36B H -0.2790 0.7302 0.1044 0.116 Uiso 0.674(7) 1 calc PR A 1
O34 O -0.1364(6) 0.7610(4) 0.1032(2) 0.0877(16) Uani 0.674(7) 1 d PDU A 1
C37 C -0.0948(8) 0.8480(6) 0.1182(4) 0.093(2) Uani 0.674(7) 1 d PDU A 1
H37A H -0.1425 0.8607 0.1367 0.112 Uiso 0.674(7) 1 calc PR A 1
H37B H -0.0786 0.8845 0.0913 0.112 Uiso 0.674(7) 1 calc PR A 1
C38 C -0.0049(8) 0.8685(7) 0.1464(3) 0.092(2) Uani 0.674(7) 1 d PDU A 1
H38A H 0.0188 0.9275 0.1614 0.110 Uiso 0.674(7) 1 calc PR A 1
H38B H -0.0185 0.8265 0.1706 0.110 Uiso 0.674(7) 1 calc PR A 1
O35 O 0.0658(6) 0.8637(5) 0.1168(3) 0.0992(18) Uani 0.674(7) 1 d PDU A 1
C39 C 0.1541(8) 0.8776(8) 0.1402(4) 0.108(3) Uani 0.674(7) 1 d PDU A 1
H39A H 0.1426 0.8288 0.1600 0.130 Uiso 0.674(7) 1 calc PR A 1
H39B H 0.1770 0.9315 0.1602 0.130 Uiso 0.674(7) 1 calc PR A 1
C40 C 0.2291(9) 0.8845(8) 0.1070(4) 0.118(3) Uani 0.674(7) 1 d PDU A 1
H40A H 0.2415 0.9341 0.0877 0.141 Uiso 0.674(7) 1 calc PR A 1
H40B H 0.2912 0.8954 0.1236 0.141 Uiso 0.674(7) 1 calc PR A 1
O36 O 0.1992(5) 0.8089(6) 0.0790(3) 0.114(2) Uani 0.674(7) 1 d PDU A 1
C41 C 0.2662(9) 0.8108(9) 0.0452(5) 0.126(3) Uani 0.674(7) 1 d PDU A 1
H41A H 0.3324 0.8294 0.0595 0.151 Uiso 0.674(7) 1 calc PR A 1
H41B H 0.2699 0.8525 0.0220 0.151 Uiso 0.674(7) 1 calc PR A 1
C42 C 0.2316(9) 0.7213(8) 0.0227(5) 0.128(3) Uani 0.674(7) 1 d PDU A 1
H42A H 0.2816 0.7192 0.0013 0.154 Uiso 0.674(7) 1 calc PR A 1
H42B H 0.2220 0.6790 0.0464 0.154 Uiso 0.674(7) 1 calc PR A 1
O31D O 0.1243(11) 0.6725(16) -0.0178(8) 0.133(4) Uani 0.326(7) 1 d PDU A 2
C31D C 0.0755(16) 0.5912(18) -0.0402(11) 0.137(5) Uani 0.326(7) 1 d PDU A 2
H31G H 0.0788 0.5469 -0.0204 0.165 Uiso 0.326(7) 1 calc PR A 2
H31H H 0.1088 0.5891 -0.0691 0.165 Uiso 0.326(7) 1 calc PR A 2
C32D C -0.0286(16) 0.570(3) -0.0509(9) 0.128(5) Uani 0.326(7) 1 d PDU A 2
H32O H -0.0321 0.6123 -0.0722 0.154 Uiso 0.326(7) 1 calc PR A 2
H32P H -0.0606 0.5117 -0.0665 0.154 Uiso 0.326(7) 1 calc PR A 2
O32D O -0.0794(12) 0.5726(18) -0.0109(10) 0.122(4) Uani 0.326(7) 1 d PDU A 2
C33D C -0.1790(16) 0.553(3) -0.0210(9) 0.120(5) Uani 0.326(7) 1 d PDU A 2
H33C H -0.2120 0.4933 -0.0357 0.144 Uiso 0.326(7) 1 calc PR A 2
H33D H -0.1829 0.5936 -0.0430 0.144 Uiso 0.326(7) 1 calc PR A 2
C34D C -0.2294(12) 0.5583(13) 0.0214(8) 0.111(4) Uani 0.326(7) 1 d PDU A 2
H34C H -0.3001 0.5400 0.0145 0.133 Uiso 0.326(7) 1 calc PR A 2
H34D H -0.2231 0.5194 0.0441 0.133 Uiso 0.326(7) 1 calc PR A 2
O33D O -0.1864(10) 0.6451(13) 0.0401(7) 0.104(3) Uani 0.326(7) 1 d PDU A 2
C35D C -0.2340(11) 0.6586(13) 0.0782(8) 0.108(4) Uani 0.326(7) 1 d PDU A 2
H35C H -0.2319 0.6217 0.1031 0.130 Uiso 0.326(7) 1 calc PR A 2
H35D H -0.3037 0.6426 0.0699 0.130 Uiso 0.326(7) 1 calc PR A 2
C36D C -0.1845(11) 0.7519(13) 0.0946(9) 0.107(4) Uani 0.326(7) 1 d PDU A 2
H36C H -0.1832 0.7889 0.0692 0.129 Uiso 0.326(7) 1 calc PR A 2
H36D H -0.2212 0.7634 0.1201 0.129 Uiso 0.326(7) 1 calc PR A 2
O34D O -0.0872(10) 0.7721(9) 0.1100(5) 0.099(3) Uani 0.326(7) 1 d PDU A 2
C37D C -0.0375(13) 0.8583(11) 0.1277(8) 0.100(4) Uani 0.326(7) 1 d PDU A 2
H37C H -0.0726 0.8676 0.1546 0.120 Uiso 0.326(7) 1 calc PR A 2
H37D H -0.0376 0.8979 0.1040 0.120 Uiso 0.326(7) 1 calc PR A 2
C38D C 0.0650(14) 0.8794(16) 0.1419(7) 0.103(4) Uani 0.326(7) 1 d PDU A 2
H38C H 0.0991 0.9420 0.1511 0.124 Uiso 0.326(7) 1 calc PR A 2
H38D H 0.0646 0.8468 0.1691 0.124 Uiso 0.326(7) 1 calc PR A 2
O35D O 0.1174(10) 0.8599(9) 0.1073(5) 0.104(3) Uani 0.326(7) 1 d PDU A 2
C39D C 0.2099(11) 0.8671(16) 0.1236(7) 0.114(4) Uani 0.326(7) 1 d PDU A 2
H39C H 0.2008 0.8176 0.1424 0.137 Uiso 0.326(7) 1 calc PR A 2
H39D H 0.2440 0.9214 0.1429 0.137 Uiso 0.326(7) 1 calc PR A 2
C40D C 0.2695(15) 0.8671(14) 0.0824(8) 0.122(4) Uani 0.326(7) 1 d PDU A 2
H40C H 0.2762 0.9150 0.0628 0.147 Uiso 0.326(7) 1 calc PR A 2
H40D H 0.3360 0.8753 0.0924 0.147 Uiso 0.326(7) 1 calc PR A 2
O36D O 0.2202(9) 0.7861(12) 0.0572(6) 0.112(3) Uani 0.326(7) 1 d PDU A 2
C41D C 0.2750(16) 0.7807(17) 0.0186(9) 0.132(5) Uani 0.326(7) 1 d PDU A 2
H41C H 0.3395 0.7854 0.0296 0.158 Uiso 0.326(7) 1 calc PR A 2
H41D H 0.2871 0.8303 -0.0006 0.158 Uiso 0.326(7) 1 calc PR A 2
C42D C 0.2253(14) 0.6995(17) -0.0101(10) 0.141(5) Uani 0.326(7) 1 d PDU A 2
H42C H 0.2572 0.7069 -0.0402 0.170 Uiso 0.326(7) 1 calc PR A 2
H42D H 0.2352 0.6529 0.0050 0.170 Uiso 0.326(7) 1 calc PR A 2
K3 K 0.43456(7) 1.02906(6) 0.35201(4) 0.0635(3) Uani 1 1 d U . .
O51 O 0.3658(5) 1.0466(4) 0.4453(2) 0.0708(15) Uani 0.647(6) 1 d PDU A 1
C51 C 0.3879(8) 1.0017(6) 0.4801(3) 0.080(2) Uani 0.647(6) 1 d PDU A 1
H51A H 0.3339 0.9807 0.5021 0.096 Uiso 0.647(6) 1 calc PR A 1
H51B H 0.4489 1.0409 0.4973 0.096 Uiso 0.647(6) 1 calc PR A 1
C52 C 0.4006(8) 0.9265(6) 0.4572(4) 0.081(2) Uani 0.647(6) 1 d PDU A 1
H52A H 0.4034 0.8875 0.4807 0.097 Uiso 0.647(6) 1 calc PR A 1
H52B H 0.3441 0.8930 0.4358 0.097 Uiso 0.647(6) 1 calc PR A 1
O52 O 0.4881(5) 0.9584(4) 0.4328(2) 0.0634(16) Uani 0.647(6) 1 d PDU A 1
C53 C 0.5081(7) 0.8896(5) 0.4128(3) 0.063(2) Uani 0.647(6) 1 d PDU A 1
H53A H 0.4500 0.8480 0.3945 0.075 Uiso 0.647(6) 1 calc PR A 1
H53B H 0.5221 0.8582 0.4375 0.075 Uiso 0.647(6) 1 calc PR A 1
C54 C 0.5936(7) 0.9255(6) 0.3828(3) 0.055(2) Uani 0.647(6) 1 d PDU A 1
H54A H 0.6514 0.9687 0.4006 0.066 Uiso 0.647(6) 1 calc PR A 1
H54B H 0.6101 0.8786 0.3702 0.066 Uiso 0.647(6) 1 calc PR A 1
O53 O 0.5684(7) 0.9653(6) 0.3464(3) 0.0482(16) Uani 0.647(6) 1 d PDU A 1
C55 C 0.6289(8) 0.9753(7) 0.3069(3) 0.0490(18) Uani 0.647(6) 1 d PDU A 1
H55A H 0.6364 0.9212 0.2996 0.059 Uiso 0.647(6) 1 calc PR A 1
H55B H 0.6949 1.0231 0.3133 0.059 Uiso 0.647(6) 1 calc PR A 1
C56 C 0.5793(8) 0.9953(7) 0.2671(3) 0.0527(16) Uani 0.647(6) 1 d PDU A 1
H56A H 0.6191 1.0031 0.2393 0.063 Uiso 0.647(6) 1 calc PR A 1
H56B H 0.5139 0.9468 0.2603 0.063 Uiso 0.647(6) 1 calc PR A 1
O54 O 0.5689(7) 1.0731(6) 0.2793(2) 0.0585(13) Uani 0.647(6) 1 d PDU A 1
C57 C 0.5210(7) 1.0949(6) 0.2432(3) 0.0654(18) Uani 0.647(6) 1 d PDU A 1
H57A H 0.4546 1.0479 0.2365 0.078 Uiso 0.647(6) 1 calc PR A 1
H57B H 0.5591 1.1041 0.2147 0.078 Uiso 0.647(6) 1 calc PR A 1
C58 C 0.5145(9) 1.1749(6) 0.2592(4) 0.0729(19) Uani 0.647(6) 1 d PDU A 1
H58A H 0.5812 1.2201 0.2675 0.088 Uiso 0.647(6) 1 calc PR A 1
H58B H 0.4872 1.1957 0.2340 0.088 Uiso 0.647(6) 1 calc PR A 1
O55 O 0.4544(4) 1.1620(3) 0.2980(2) 0.0632(13) Uani 0.647(6) 1 d PDU A 1
C59 C 0.4474(9) 1.2380(6) 0.3153(3) 0.0670(19) Uani 0.647(6) 1 d PDU A 1
H59A H 0.4279 1.2643 0.2898 0.080 Uiso 0.647(6) 1 calc PR A 1
H59B H 0.5125 1.2804 0.3276 0.080 Uiso 0.647(6) 1 calc PR A 1
C60 C 0.3746(6) 1.2194(5) 0.3523(3) 0.0674(18) Uani 0.647(6) 1 d PDU A 1
H60A H 0.3705 1.2736 0.3631 0.081 Uiso 0.647(6) 1 calc PR A 1
H60B H 0.3090 1.1780 0.3400 0.081 Uiso 0.647(6) 1 calc PR A 1
O56 O 0.4031(5) 1.1838(4) 0.3898(2) 0.0609(13) Uani 0.647(6) 1 d PDU A 1
C61 C 0.3344(6) 1.1640(6) 0.4254(3) 0.0654(18) Uani 0.647(6) 1 d PDU A 1
H61A H 0.2686 1.1233 0.4130 0.078 Uiso 0.647(6) 1 calc PR A 1
H61B H 0.3305 1.2177 0.4375 0.078 Uiso 0.647(6) 1 calc PR A 1
C62 C 0.3639(7) 1.1246(5) 0.4632(3) 0.0677(18) Uani 0.647(6) 1 d PDU A 1
H62A H 0.4298 1.1650 0.4757 0.081 Uiso 0.647(6) 1 calc PR A 1
H62B H 0.3167 1.1123 0.4883 0.081 Uiso 0.647(6) 1 calc PR A 1
O51D O 0.3560(8) 1.0614(6) 0.4246(4) 0.066(2) Uani 0.353(6) 1 d PDU A 2
C51D C 0.3567(12) 1.0126(9) 0.4623(5) 0.067(3) Uani 0.353(6) 1 d PDU A 2
H51C H 0.2974 1.0005 0.4804 0.080 Uiso 0.353(6) 1 calc PR A 2
H51D H 0.4149 1.0469 0.4825 0.080 Uiso 0.353(6) 1 calc PR A 2
C52D C 0.3592(9) 0.9287(8) 0.4467(5) 0.064(3) Uani 0.353(6) 1 d PDU A 2
H52C H 0.3529 0.8925 0.4732 0.077 Uiso 0.353(6) 1 calc PR A 2
H52D H 0.3053 0.8957 0.4239 0.077 Uiso 0.353(6) 1 calc PR A 2
O52D O 0.4539(8) 0.9537(7) 0.4260(4) 0.059(2) Uani 0.353(6) 1 d PDU A 2
C53D C 0.4653(10) 0.8772(8) 0.4108(5) 0.051(3) Uani 0.353(6) 1 d PDU A 2
H53C H 0.4097 0.8398 0.3898 0.062 Uiso 0.353(6) 1 calc PR A 2
H53D H 0.4660 0.8438 0.4375 0.062 Uiso 0.353(6) 1 calc PR A 2
C54D C 0.5597(10) 0.9042(11) 0.3862(5) 0.047(3) Uani 0.353(6) 1 d PDU A 2
H54C H 0.6146 0.9446 0.4067 0.056 Uiso 0.353(6) 1 calc PR A 2
H54D H 0.5718 0.8528 0.3780 0.056 Uiso 0.353(6) 1 calc PR A 2
O53D O 0.5552(13) 0.9451(11) 0.3461(5) 0.047(3) Uani 0.353(6) 1 d PDU A 2
C55D C 0.6252(14) 0.9529(13) 0.3132(5) 0.044(3) Uani 0.353(6) 1 d PDU A 2
H55C H 0.6335 0.8984 0.3097 0.052 Uiso 0.353(6) 1 calc PR A 2
H55D H 0.6893 1.0006 0.3230 0.052 Uiso 0.353(6) 1 calc PR A 2
C56D C 0.5902(17) 0.9715(11) 0.2685(5) 0.049(2) Uani 0.353(6) 1 d PDU A 2
H56C H 0.6373 0.9753 0.2441 0.059 Uiso 0.353(6) 1 calc PR A 2
H56D H 0.5255 0.9243 0.2591 0.059 Uiso 0.353(6) 1 calc PR A 2
O54D O 0.5824(11) 1.0515(9) 0.2745(4) 0.050(2) Uani 0.353(6) 1 d PDU A 2
C57D C 0.5469(13) 1.0733(9) 0.2344(5) 0.064(3) Uani 0.353(6) 1 d PDU A 2
H57C H 0.4777 1.0318 0.2277 0.076 Uiso 0.353(6) 1 calc PR A 2
H57D H 0.5863 1.0709 0.2078 0.076 Uiso 0.353(6) 1 calc PR A 2
C58D C 0.5541(12) 1.1631(8) 0.2425(4) 0.067(3) Uani 0.353(6) 1 d PDU A 2
H58C H 0.6234 1.2038 0.2497 0.081 Uiso 0.353(6) 1 calc PR A 2
H58D H 0.5331 1.1808 0.2141 0.081 Uiso 0.353(6) 1 calc PR A 2
O55D O 0.4953(11) 1.1679(7) 0.2790(4) 0.077(3) Uani 0.353(6) 1 d PDU A 2
C59D C 0.5123(11) 1.2515(7) 0.2962(5) 0.073(3) Uani 0.353(6) 1 d PDU A 2
H59C H 0.5138 1.2875 0.2703 0.087 Uiso 0.353(6) 1 calc PR A 2
H59D H 0.5769 1.2789 0.3127 0.087 Uiso 0.353(6) 1 calc PR A 2
C60D C 0.4334(16) 1.2475(13) 0.3283(6) 0.073(3) Uani 0.353(6) 1 d PDU A 2
H60C H 0.4445 1.3070 0.3390 0.087 Uiso 0.353(6) 1 calc PR A 2
H60D H 0.3688 1.2197 0.3118 0.087 Uiso 0.353(6) 1 calc PR A 2
O56D O 0.4332(7) 1.1994(6) 0.3669(4) 0.067(2) Uani 0.353(6) 1 d PDU A 2
C61D C 0.3533(10) 1.1873(9) 0.3957(5) 0.066(3) Uani 0.353(6) 1 d PDU A 2
H61C H 0.2906 1.1509 0.3789 0.079 Uiso 0.353(6) 1 calc PR A 2
H61D H 0.3534 1.2441 0.4045 0.079 Uiso 0.353(6) 1 calc PR A 2
C62D C 0.3619(12) 1.1443(8) 0.4381(5) 0.066(3) Uani 0.353(6) 1 d PDU A 2
H62C H 0.4253 1.1797 0.4545 0.079 Uiso 0.353(6) 1 calc PR A 2
H62D H 0.3082 1.1385 0.4591 0.079 Uiso 0.353(6) 1 calc PR A 2
O1S O -0.1565(6) 0.1430(5) 0.4723(2) 0.117(2) Uani 0.718(7) 1 d PDU B 1
C1S C -0.1313(7) 0.0779(6) 0.4486(3) 0.102(2) Uani 0.718(7) 1 d PDU B 1
H1S1 H -0.0951 0.0996 0.4202 0.122 Uiso 0.718(7) 1 calc PR B 1
H1S2 H -0.1904 0.0234 0.4409 0.122 Uiso 0.718(7) 1 calc PR B 1
C2S C -0.0678(9) 0.0661(9) 0.4844(4) 0.134(3) Uani 0.718(7) 1 d PDU B 1
H2S1 H -0.0706 0.0072 0.4809 0.161 Uiso 0.718(7) 1 calc PR B 1
H2S2 H 0.0012 0.1090 0.4818 0.161 Uiso 0.718(7) 1 calc PR B 1
C3S C -0.1041(10) 0.0783(7) 0.5269(4) 0.116(3) Uani 0.718(7) 1 d PDU B 1
H3S1 H -0.0556 0.0885 0.5523 0.139 Uiso 0.718(7) 1 calc PR B 1
H3S2 H -0.1660 0.0278 0.5334 0.139 Uiso 0.718(7) 1 calc PR B 1
C4S C -0.1215(9) 0.1583(6) 0.5205(3) 0.117(3) Uani 0.718(7) 1 d PDU B 1
H4S1 H -0.1717 0.1611 0.5415 0.140 Uiso 0.718(7) 1 calc PR B 1
H4S2 H -0.0601 0.2121 0.5251 0.140 Uiso 0.718(7) 1 calc PR B 1
O1SA O 0.0149(18) 0.1724(17) 0.5024(8) 0.206(10) Uani 0.282(7) 1 d PDU B 2
C1SA C -0.0821(18) 0.1091(15) 0.4851(7) 0.109(5) Uani 0.282(7) 1 d PDU B 2
H1S3 H -0.0786 0.0825 0.4545 0.131 Uiso 0.282(7) 1 calc PR B 2
H1S4 H -0.1291 0.1355 0.4832 0.131 Uiso 0.282(7) 1 calc PR B 2
C2SA C -0.1084(17) 0.0452(11) 0.5215(8) 0.088(4) Uani 0.282(7) 1 d PDU B 2
H2S3 H -0.1804 0.0180 0.5251 0.106 Uiso 0.282(7) 1 calc PR B 2
H2S4 H -0.0876 -0.0010 0.5126 0.106 Uiso 0.282(7) 1 calc PR B 2
C3SA C -0.0620(17) 0.0871(16) 0.5628(6) 0.117(6) Uani 0.282(7) 1 d PDU B 2
H3S3 H -0.0326 0.0527 0.5779 0.140 Uiso 0.282(7) 1 calc PR B 2
H3S4 H -0.1102 0.0938 0.5838 0.140 Uiso 0.282(7) 1 calc PR B 2
C4SA C 0.016(3) 0.1739(19) 0.5531(9) 0.194(10) Uani 0.282(7) 1 d PDU B 2
H4S3 H 0.0002 0.2208 0.5664 0.232 Uiso 0.282(7) 1 calc PR B 2
H4S4 H 0.0805 0.1817 0.5657 0.232 Uiso 0.282(7) 1 calc PR B 2
O1T O 0.8746(5) 0.8790(6) 0.2400(3) 0.117(3) Uani 0.724(15) 1 d PDU C 1
C1T C 0.7777(7) 0.8131(5) 0.2225(5) 0.100(3) Uani 0.724(15) 1 d PDU C 1
H1T1 H 0.7400 0.7772 0.2475 0.120 Uiso 0.724(15) 1 calc PR C 1
H1T2 H 0.7851 0.7747 0.1977 0.120 Uiso 0.724(15) 1 calc PR C 1
C2T C 0.7282(8) 0.8655(7) 0.2045(6) 0.093(3) Uani 0.724(15) 1 d PDU C 1
H2T1 H 0.7026 0.8444 0.1726 0.112 Uiso 0.724(15) 1 calc PR C 1
H2T2 H 0.6724 0.8600 0.2240 0.112 Uiso 0.724(15) 1 calc PR C 1
C3T C 0.7972(10) 0.9519(7) 0.2052(5) 0.102(3) Uani 0.724(15) 1 d PDU C 1
H3T1 H 0.7652 0.9914 0.2106 0.122 Uiso 0.724(15) 1 calc PR C 1
H3T2 H 0.8315 0.9647 0.1756 0.122 Uiso 0.724(15) 1 calc PR C 1
C4T C 0.8671(9) 0.9617(6) 0.2438(5) 0.118(3) Uani 0.724(15) 1 d PDU C 1
H4T1 H 0.9315 1.0111 0.2398 0.142 Uiso 0.724(15) 1 calc PR C 1
H4T2 H 0.8408 0.9701 0.2738 0.142 Uiso 0.724(15) 1 calc PR C 1
O1TA O 0.781(2) 0.9335(15) 0.1881(8) 0.103(5) Uani 0.276(15) 1 d PDU C 2
C1TA C 0.852(3) 0.9838(12) 0.2249(10) 0.110(6) Uani 0.276(15) 1 d PDU C 2
H1T3 H 0.8325 1.0273 0.2401 0.132 Uiso 0.276(15) 1 calc PR C 2
H1T4 H 0.9183 1.0140 0.2128 0.132 Uiso 0.276(15) 1 calc PR C 2
C2TA C 0.847(2) 0.918(2) 0.2572(10) 0.119(6) Uani 0.276(15) 1 d PDU C 2
H2T3 H 0.9134 0.9195 0.2612 0.142 Uiso 0.276(15) 1 calc PR C 2
H2T4 H 0.8266 0.9314 0.2877 0.142 Uiso 0.276(15) 1 calc PR C 2
C3TA C 0.781(2) 0.8361(15) 0.2402(11) 0.110(5) Uani 0.276(15) 1 d PDU C 2
H3T3 H 0.7401 0.8033 0.2652 0.132 Uiso 0.276(15) 1 calc PR C 2
H3T4 H 0.8172 0.8035 0.2273 0.132 Uiso 0.276(15) 1 calc PR C 2
C4TA C 0.719(3) 0.8470(19) 0.2035(15) 0.109(6) Uani 0.276(15) 1 d PDU C 2
H4T3 H 0.7033 0.8020 0.1781 0.131 Uiso 0.276(15) 1 calc PR C 2
H4T4 H 0.6567 0.8446 0.2160 0.131 Uiso 0.276(15) 1 calc PR C 2
O1U O 0.6519(5) 0.3146(5) 0.1742(3) 0.095(2) Uani 0.619(9) 1 d PDU D 1
C1U C 0.6684(12) 0.3468(13) 0.1275(4) 0.120(5) Uani 0.619(9) 1 d PDU D 1
H1U1 H 0.6173 0.3653 0.1180 0.144 Uiso 0.619(9) 1 calc PR D 1
H1U2 H 0.6689 0.3020 0.1048 0.144 Uiso 0.619(9) 1 calc PR D 1
C2U C 0.7669(10) 0.4222(10) 0.1324(5) 0.149(5) Uani 0.619(9) 1 d PDU D 1
H2U1 H 0.8066 0.4227 0.1053 0.179 Uiso 0.619(9) 1 calc PR D 1
H2U2 H 0.7596 0.4772 0.1345 0.179 Uiso 0.619(9) 1 calc PR D 1
C3U C 0.8117(6) 0.4138(9) 0.1716(5) 0.117(3) Uani 0.619(9) 1 d PDU D 1
H3U1 H 0.8582 0.4716 0.1846 0.141 Uiso 0.619(9) 1 calc PR D 1
H3U2 H 0.8489 0.3790 0.1645 0.141 Uiso 0.619(9) 1 calc PR D 1
C4U C 0.7341(7) 0.3697(8) 0.2053(3) 0.106(3) Uani 0.619(9) 1 d PDU D 1
H4U1 H 0.7535 0.3348 0.2259 0.127 Uiso 0.619(9) 1 calc PR D 1
H4U2 H 0.7184 0.4118 0.2241 0.127 Uiso 0.619(9) 1 calc PR D 1
O1UA O 0.7127(9) 0.4203(9) 0.1070(4) 0.110(4) Uani 0.381(9) 1 d PDU D 2
C1UA C 0.7981(12) 0.4750(12) 0.1366(6) 0.122(5) Uani 0.381(9) 1 d PDU D 2
H1U3 H 0.8044 0.5352 0.1400 0.146 Uiso 0.381(9) 1 calc PR D 2
H1U4 H 0.8592 0.4760 0.1237 0.146 Uiso 0.381(9) 1 calc PR D 2
C2UA C 0.7781(13) 0.4341(13) 0.1814(5) 0.114(4) Uani 0.381(9) 1 d PDU D 2
H2U3 H 0.8383 0.4320 0.1939 0.137 Uiso 0.381(9) 1 calc PR D 2
H2U4 H 0.7577 0.4685 0.2037 0.137 Uiso 0.381(9) 1 calc PR D 2
C3UA C 0.7039(15) 0.3508(12) 0.1747(6) 0.110(4) Uani 0.381(9) 1 d PDU D 2
H3U3 H 0.6583 0.3382 0.2006 0.132 Uiso 0.381(9) 1 calc PR D 2
H3U4 H 0.7326 0.3082 0.1740 0.132 Uiso 0.381(9) 1 calc PR D 2
C4UA C 0.6496(15) 0.3427(14) 0.1305(7) 0.098(4) Uani 0.381(9) 1 d PDU D 2
H4U3 H 0.6407 0.2893 0.1122 0.117 Uiso 0.381(9) 1 calc PR D 2
H4U4 H 0.5844 0.3418 0.1361 0.117 Uiso 0.381(9) 1 calc PR D 2

loop_
_atom_site_aniso_label
_atom_site_aniso_U_11
_atom_site_aniso_U_22
_atom_site_aniso_U_33
_atom_site_aniso_U_23
_atom_site_aniso_U_13
_atom_site_aniso_U_12
N3 0.033(4) 0.039(4) 0.040(9) 0.018(7) -0.006(5) 0.015(3)
C3 0.032(4) 0.037(5) 0.042(10) 0.023(7) -0.003(5) 0.014(3)
N3A 0.035(4) 0.043(5) 0.036(9) 0.020(7) -0.003(5) 0.016(3)
C3A 0.038(5) 0.048(6) 0.037(10) 0.017(8) -0.001(6) 0.019(4)
Fe1 0.0359(3) 0.0508(4) 0.0570(4) 0.0118(3) 0.0033(3) 0.0207(3)
N1 0.0425(19) 0.075(3) 0.064(2) 0.0084(18) 0.0064(16) 0.0281(17)
C101 0.058(3) 0.077(3) 0.066(3) 0.017(2) 0.015(2) 0.043(2)
C102 0.057(2) 0.058(3) 0.065(3) 0.016(2) 0.014(2) 0.038(2)
N101 0.0457(18) 0.055(2) 0.059(2) 0.0116(16) 0.0099(15) 0.0298(16)
O101 0.0475(15) 0.0474(16) 0.0588(18) 0.0068(13) 0.0021(13) 0.0253(13)
C103 0.0354(19) 0.049(2) 0.058(2) 0.0072(17) -0.0021(16) 0.0231(17)
C201 0.050(2) 0.072(3) 0.068(3) 0.012(2) 0.018(2) 0.024(2)
C202 0.054(2) 0.063(3) 0.061(3) 0.010(2) 0.013(2) 0.018(2)
N201 0.0441(18) 0.055(2) 0.058(2) 0.0114(16) 0.0073(15) 0.0161(16)
O201 0.076(2) 0.085(3) 0.053(2) 0.0094(17) -0.0050(17) 0.0217(19)
C203 0.060(3) 0.051(3) 0.057(3) 0.003(2) -0.008(2) 0.014(2)
C301 0.039(2) 0.085(3) 0.084(3) 0.005(3) 0.004(2) 0.030(2)
C302 0.040(2) 0.079(3) 0.074(3) 0.008(2) 0.000(2) 0.031(2)
N301 0.0372(17) 0.064(2) 0.065(2) 0.0094(17) -0.0014(15) 0.0244(16)
O301 0.0402(15) 0.067(2) 0.069(2) -0.0004(15) -0.0111(14) 0.0221(14)
C303 0.0326(19) 0.062(3) 0.060(3) 0.014(2) 0.0021(17) 0.0172(18)
Fe2 0.0291(3) 0.0375(4) 0.0923(5) 0.0122(3) 0.0005(3) 0.0140(2)
N2 0.0343(18) 0.046(2) 0.140(4) 0.007(2) 0.001(2) 0.0205(15)
C111 0.031(2) 0.069(3) 0.122(5) 0.030(3) 0.019(2) 0.023(2)
C112 0.036(2) 0.080(3) 0.136(5) 0.007(3) 0.012(3) 0.033(2)
N102 0.0306(17) 0.056(2) 0.097(3) 0.0187(19) 0.0099(17) 0.0196(15)
O102 0.0502(18) 0.066(2) 0.144(3) 0.048(2) 0.040(2) 0.0306(16)
C110 0.039(2) 0.040(2) 0.088(3) 0.009(2) 0.013(2) 0.0186(17)
C211 0.050(3) 0.058(3) 0.147(5) 0.033(3) -0.011(3) 0.030(2)
C212 0.036(2) 0.050(3) 0.164(5) 0.016(3) -0.008(3) 0.024(2)
N202 0.0393(19) 0.048(2) 0.114(3) 0.021(2) -0.010(2) 0.0212(16)
O202 0.085(3) 0.083(3) 0.104(3) 0.024(2) -0.028(2) 0.040(2)
C210 0.046(2) 0.055(3) 0.101(4) 0.022(3) -0.020(2) 0.014(2)
C311 0.047(3) 0.069(4) 0.182(7) -0.033(4) 0.002(3) 0.030(3)
C312 0.043(3) 0.052(3) 0.203(7) -0.015(3) -0.003(3) 0.026(2)
N302 0.0358(18) 0.042(2) 0.128(4) 0.000(2) 0.001(2) 0.0167(15)
O302 0.0430(17) 0.0488(19) 0.146(4) -0.0149(19) -0.0039(19) 0.0146(14)
C310 0.038(2) 0.040(2) 0.112(4) 0.005(2) -0.006(2) 0.0174(17)
C104 0.042(2) 0.043(2) 0.056(2) 0.0144(17) 0.0059(17) 0.0221(16)
C105 0.0380(19) 0.038(2) 0.068(3) 0.0150(18) 0.0077(18) 0.0164(16)
C106 0.041(2) 0.042(2) 0.068(3) 0.0196(18) 0.0147(18) 0.0216(17)
C107 0.047(2) 0.043(2) 0.063(3) 0.0125(18) 0.0144(18) 0.0258(17)
C109 0.040(2) 0.057(2) 0.050(2) 0.0125(17) 0.0027(16) 0.0277(18)
C108 0.044(2) 0.046(2) 0.053(2) 0.0099(17) 0.0004(17) 0.0214(17)
O103 0.0534(16) 0.0458(16) 0.0607(18) 0.0057(13) -0.0043(13) 0.0247(13)
C113 0.050(2) 0.048(2) 0.061(3) 0.0017(18) -0.0040(18) 0.0274(18)
C114 0.053(3) 0.072(3) 0.095(4) 0.026(3) -0.001(2) 0.022(2)
C115 0.051(3) 0.085(4) 0.113(5) 0.022(3) -0.009(3) 0.024(3)
O104 0.049(2) 0.186(5) 0.156(5) 0.070(4) -0.010(3) 0.016(3)
C119 0.051(4) 0.097(5) 0.119(6) -0.007(5) -0.009(4) 0.046(4)
C120 0.084(6) 0.104(6) 0.123(7) 0.024(5) -0.004(5) 0.045(5)
C121 0.056(6) 0.155(9) 0.107(7) 0.024(7) -0.018(5) 0.011(6)
C19A 0.058(6) 0.090(10) 0.176(11) 0.040(8) 0.005(7) 0.048(7)
C20A 0.061(6) 0.121(10) 0.144(10) 0.029(8) 0.006(7) 0.044(7)
C21A 0.073(10) 0.133(15) 0.110(14) 0.016(9) 0.003(9) 0.047(10)
C116 0.055(3) 0.076(3) 0.074(3) -0.001(2) -0.020(2) 0.032(2)
C118 0.047(2) 0.054(2) 0.052(2) -0.0081(18) -0.0052(17) 0.0267(19)
C117 0.058(2) 0.058(3) 0.049(2) -0.0100(18) -0.0057(19) 0.033(2)
O105 0.069(2) 0.091(2) 0.0428(16) -0.0030(15) -0.0096(14) 0.0424(18)
C122 0.083(4) 0.118(5) 0.049(3) -0.009(3) -0.011(2) 0.059(3)
C123 0.106(5) 0.138(6) 0.049(3) 0.018(3) -0.002(3) 0.066(4)
C124 0.063(3) 0.105(5) 0.070(4) 0.002(3) 0.015(3) 0.023(3)
C204 0.050(2) 0.051(2) 0.058(3) 0.0070(19) -0.0101(19) 0.0122(19)
C205 0.055(2) 0.046(2) 0.068(3) 0.010(2) -0.015(2) 0.0116(19)
C206 0.047(2) 0.048(2) 0.077(3) 0.010(2) -0.019(2) 0.0131(18)
C207 0.041(2) 0.050(3) 0.096(4) 0.019(2) -0.009(2) 0.0140(19)
C209 0.048(2) 0.048(2) 0.077(3) 0.010(2) -0.010(2) 0.0165(19)
C208 0.045(2) 0.045(2) 0.088(3) 0.017(2) -0.009(2) 0.0121(18)
O203 0.0506(18) 0.0503(19) 0.117(3) 0.0306(18) 0.0083(18) 0.0202(14)
C213 0.047(2) 0.043(2) 0.100(4) 0.014(2) -0.019(2) 0.0084(19)
C214 0.062(3) 0.047(2) 0.073(3) -0.001(2) -0.019(2) 0.020(2)
C215 0.118(5) 0.050(3) 0.078(3) -0.006(2) -0.041(3) 0.036(3)
O204 0.168(4) 0.063(2) 0.077(2) -0.0196(18) -0.049(3) 0.066(3)
C219 0.108(7) 0.071(5) 0.068(4) -0.016(3) -0.033(4) 0.053(5)
C220 0.129(8) 0.083(6) 0.100(6) 0.000(4) -0.046(5) 0.057(6)
C221 0.161(9) 0.122(9) 0.155(10) -0.048(7) -0.066(7) 0.105(8)
C19B 0.128(13) 0.069(9) 0.085(8) -0.017(7) -0.045(8) 0.059(9)
C20B 0.124(12) 0.074(9) 0.094(8) -0.030(7) -0.046(9) 0.072(9)
C21B 0.18(2) 0.074(14) 0.107(12) 0.001(11) -0.040(14) 0.053(15)
C216 0.221(9) 0.054(3) 0.079(4) -0.015(3) -0.066(5) 0.045(4)
C218 0.103(5) 0.053(3) 0.117(4) 0.022(3) -0.058(4) 0.008(3)
C217 0.185(7) 0.054(3) 0.091(4) 0.001(3) -0.075(5) 0.023(4)
O205 0.306(9) 0.101(4) 0.101(4) 0.009(3) -0.119(5) 0.009(4)
C222 0.177(9) 0.074(5) 0.084(5) 0.008(4) -0.039(6) 0.042(5)
C223 0.134(7) 0.081(5) 0.066(4) 0.015(3) -0.021(5) 0.031(4)
C224 0.099(8) 0.109(7) 0.070(6) 0.003(5) -0.019(5) 0.026(5)
C22B 0.145(13) 0.059(9) 0.074(10) -0.030(7) -0.037(9) 0.077(7)
C23B 0.123(13) 0.088(11) 0.080(11) -0.010(9) -0.037(9) 0.044(10)
C24B 0.086(15) 0.116(15) 0.089(14) -0.040(12) -0.034(11) 0.054(13)
C304 0.0301(19) 0.049(2) 0.068(3) 0.0115(19) -0.0028(17) 0.0083(16)
C305 0.0335(19) 0.044(2) 0.071(3) 0.0113(19) -0.0023(18) 0.0119(16)
C306 0.036(2) 0.032(2) 0.094(3) 0.012(2) -0.005(2) 0.0076(16)
C307 0.039(2) 0.039(2) 0.093(3) 0.015(2) -0.018(2) 0.0063(17)
C309 0.036(2) 0.052(2) 0.065(3) 0.012(2) -0.0057(18) 0.0055(17)
C308 0.042(2) 0.046(2) 0.077(3) 0.019(2) -0.011(2) -0.0002(18)
O303 0.0566(19) 0.066(2) 0.075(2) 0.0217(17) -0.0220(16) 0.0034(15)
C313 0.060(3) 0.082(3) 0.066(3) 0.016(3) -0.021(2) 0.007(2)
C314 0.088(4) 0.072(3) 0.081(4) 0.022(3) -0.020(3) 0.023(3)
C315 0.126(5) 0.087(4) 0.063(3) 0.007(3) -0.008(3) 0.047(4)
O304 0.181(5) 0.092(3) 0.086(3) 0.010(2) 0.015(3) 0.053(3)
C319 0.203(11) 0.101(6) 0.051(7) 0.012(5) -0.009(6) 0.087(7)
C320 0.324(19) 0.129(9) 0.087(8) 0.012(6) 0.042(9) 0.115(11)
C321 0.40(3) 0.188(13) 0.102(11) -0.068(11) -0.063(17) 0.179(17)
C19C 0.196(16) 0.086(8) 0.050(12) 0.022(8) -0.005(11) 0.091(10)
C20C 0.20(2) 0.132(16) 0.052(13) 0.012(11) -0.016(13) 0.043(14)
C21C 0.30(5) 0.15(2) 0.11(3) -0.014(17) -0.06(3) 0.07(3)
C316 0.088(4) 0.073(3) 0.070(4) 0.009(3) -0.007(3) 0.010(3)
C318 0.072(3) 0.075(3) 0.064(3) 0.018(2) -0.017(2) 0.002(3)
C317 0.082(4) 0.073(3) 0.062(3) 0.010(2) -0.006(3) 0.009(3)
O305 0.085(3) 0.072(2) 0.073(2) 0.0051(18) 0.002(2) -0.0051(19)
C322 0.085(4) 0.084(4) 0.079(4) 0.020(3) 0.009(3) 0.006(3)
C323 0.079(4) 0.081(4) 0.093(4) 0.014(3) 0.003(3) 0.005(3)
C324 0.073(4) 0.085(4) 0.102(4) 0.000(3) -0.010(3) 0.013(3)
K1 0.0389(4) 0.0472(5) 0.0573(5) -0.0009(4) -0.0044(4) 0.0170(3)
O11 0.0450(17) 0.069(2) 0.058(2) 0.0033(16) -0.0053(14) 0.0243(17)
C11 0.061(3) 0.081(4) 0.087(4) -0.014(3) -0.031(2) 0.029(3)
C12 0.078(3) 0.133(5) 0.081(4) -0.045(4) -0.037(3) 0.064(4)
O12 0.100(3) 0.169(5) 0.082(3) -0.062(3) -0.042(2) 0.097(3)
C13 0.112(4) 0.265(8) 0.089(4) -0.076(5) -0.032(3) 0.123(5)
C14 0.113(4) 0.238(7) 0.106(5) -0.088(5) -0.036(3) 0.120(5)
O13 0.083(2) 0.155(4) 0.060(2) -0.015(2) -0.0070(17) 0.088(3)
C15 0.061(3) 0.091(4) 0.065(3) 0.009(3) 0.006(2) 0.048(3)
C16 0.051(2) 0.061(3) 0.073(3) 0.015(2) 0.011(2) 0.027(2)
O14 0.0378(15) 0.051(2) 0.0591(19) 0.0069(15) -0.0013(14) 0.0142(15)
C17 0.037(2) 0.054(3) 0.063(3) 0.008(2) -0.0032(19) 0.008(2)
C18 0.041(2) 0.057(3) 0.057(3) 0.005(2) -0.0083(19) 0.005(2)
O15 0.0437(17) 0.0492(19) 0.0517(19) 0.0024(15) 0.0024(14) 0.0104(15)
C19 0.052(3) 0.060(3) 0.050(3) -0.002(2) -0.0006(19) 0.014(2)
C20 0.060(3) 0.062(3) 0.059(3) -0.003(2) 0.007(2) 0.025(2)
O16 0.0438(17) 0.064(2) 0.0564(19) 0.0003(15) -0.0001(14) 0.0257(17)
C21 0.051(3) 0.090(4) 0.064(3) 0.016(2) 0.008(2) 0.042(3)
C22 0.036(2) 0.089(4) 0.071(3) 0.017(2) -0.002(2) 0.022(2)
O11D 0.050(5) 0.077(7) 0.067(7) 0.009(5) -0.003(5) 0.039(5)
C11D 0.048(7) 0.091(8) 0.072(8) 0.007(6) -0.017(6) 0.036(6)
C12D 0.062(7) 0.098(9) 0.075(8) -0.011(7) -0.026(5) 0.036(7)
O12D 0.072(5) 0.115(8) 0.094(6) -0.045(5) -0.033(5) 0.054(6)
C13D 0.102(7) 0.174(10) 0.083(7) -0.057(7) -0.040(5) 0.081(7)
C14D 0.104(7) 0.205(10) 0.084(8) -0.069(6) -0.030(6) 0.099(6)
O13D 0.090(5) 0.186(9) 0.072(6) -0.042(6) -0.020(5) 0.097(6)
C15D 0.084(6) 0.149(9) 0.076(8) -0.024(6) -0.009(6) 0.081(6)
C16D 0.065(5) 0.111(9) 0.074(7) 0.009(7) 0.009(5) 0.057(7)
O14D 0.043(4) 0.063(7) 0.065(6) 0.014(5) 0.004(4) 0.027(5)
C17D 0.041(4) 0.061(8) 0.076(7) 0.015(6) -0.003(5) 0.022(6)
C18D 0.041(6) 0.056(9) 0.068(7) 0.008(7) -0.009(5) 0.013(6)
O15D 0.046(5) 0.054(6) 0.058(6) 0.006(4) -0.004(4) 0.017(5)
C19D 0.052(7) 0.052(8) 0.060(6) -0.005(6) -0.004(4) 0.012(6)
C20D 0.058(7) 0.056(8) 0.062(8) -0.002(6) 0.007(5) 0.019(6)
O16D 0.050(5) 0.060(7) 0.058(6) 0.005(5) 0.007(4) 0.025(5)
C21D 0.059(7) 0.066(8) 0.069(8) 0.012(6) 0.013(6) 0.035(5)
C22D 0.048(7) 0.079(9) 0.071(8) 0.015(7) 0.007(6) 0.034(7)
K2 0.1109(10) 0.0816(8) 0.0666(7) 0.0024(6) -0.0201(6) 0.0491(7)
O31 0.143(4) 0.146(6) 0.115(5) 0.017(3) 0.000(3) 0.099(4)
C31 0.172(6) 0.160(8) 0.123(8) -0.004(5) -0.004(5) 0.120(6)
C32 0.183(6) 0.152(8) 0.092(5) -0.014(5) -0.015(5) 0.119(6)
O32 0.159(4) 0.138(7) 0.089(4) -0.034(4) -0.031(4) 0.093(5)
C33 0.162(6) 0.132(7) 0.076(6) -0.026(5) -0.043(4) 0.086(6)
C34 0.148(4) 0.122(6) 0.082(7) -0.046(5) -0.040(4) 0.056(5)
O33 0.112(3) 0.109(4) 0.089(5) -0.023(4) -0.034(3) 0.056(3)
C35 0.110(4) 0.101(5) 0.091(6) -0.024(5) -0.028(4) 0.052(5)
C36 0.104(5) 0.099(5) 0.103(6) -0.012(4) -0.022(5) 0.060(5)
O34 0.107(4) 0.089(4) 0.087(4) -0.013(3) -0.036(3) 0.063(3)
C37 0.128(5) 0.077(4) 0.088(6) 0.002(4) -0.020(5) 0.058(4)
C38 0.130(6) 0.068(5) 0.081(6) -0.006(3) -0.026(4) 0.048(5)
O35 0.116(4) 0.098(4) 0.077(4) -0.004(3) -0.028(3) 0.042(3)
C39 0.109(5) 0.099(5) 0.096(6) 0.004(4) -0.036(4) 0.025(5)
C40 0.111(4) 0.116(6) 0.114(7) 0.019(5) -0.027(5) 0.036(4)
O36 0.096(3) 0.110(5) 0.126(6) 0.024(3) -0.002(3) 0.034(3)
C41 0.108(4) 0.156(7) 0.132(8) 0.031(5) -0.004(4) 0.071(5)
C42 0.126(5) 0.150(7) 0.141(8) 0.036(5) 0.006(4) 0.087(5)
O31D 0.161(5) 0.142(10) 0.128(9) -0.021(6) -0.011(6) 0.099(6)
C31D 0.180(7) 0.151(10) 0.108(10) -0.027(8) -0.017(8) 0.102(8)
C32D 0.185(7) 0.141(11) 0.086(7) -0.030(7) -0.028(6) 0.100(8)
O32D 0.160(5) 0.136(9) 0.087(6) -0.033(6) -0.037(5) 0.084(5)
C33D 0.153(6) 0.128(9) 0.084(9) -0.024(7) -0.044(6) 0.067(7)
C34D 0.133(4) 0.109(7) 0.088(10) -0.014(7) -0.042(6) 0.052(6)
O33D 0.120(4) 0.111(6) 0.091(8) -0.014(5) -0.036(4) 0.060(5)
C35D 0.115(4) 0.109(7) 0.102(9) -0.009(7) -0.021(6) 0.051(6)
C36D 0.119(5) 0.107(7) 0.106(10) -0.011(7) -0.019(7) 0.060(6)
O34D 0.123(5) 0.091(6) 0.092(7) -0.012(5) -0.021(5) 0.056(5)
C37D 0.132(6) 0.090(6) 0.086(9) -0.012(6) -0.023(7) 0.057(6)
C38D 0.131(6) 0.083(7) 0.095(8) -0.011(5) -0.026(6) 0.048(6)
O35D 0.120(4) 0.093(5) 0.100(7) -0.009(4) -0.030(5) 0.051(4)
C39D 0.106(6) 0.120(8) 0.102(8) 0.006(6) -0.024(6) 0.034(6)
C40D 0.111(5) 0.132(8) 0.117(9) 0.009(7) -0.016(7) 0.046(6)
O36D 0.118(3) 0.119(7) 0.108(7) 0.021(5) -0.002(5) 0.057(4)
C41D 0.129(5) 0.153(10) 0.134(10) 0.014(8) 0.008(6) 0.080(7)
C42D 0.148(7) 0.156(10) 0.133(11) 0.007(7) 0.019(9) 0.076(8)
K3 0.0455(5) 0.0433(5) 0.0972(8) 0.0008(5) -0.0104(5) 0.0153(4)
O51 0.076(4) 0.061(3) 0.085(4) 0.006(3) 0.008(3) 0.039(3)
C51 0.091(6) 0.074(4) 0.093(4) 0.020(4) 0.026(4) 0.051(4)
C52 0.089(6) 0.064(4) 0.102(5) 0.025(4) 0.042(5) 0.042(4)
O52 0.079(4) 0.051(3) 0.068(3) 0.016(2) 0.023(3) 0.034(3)
C53 0.082(6) 0.054(4) 0.059(4) 0.009(3) 0.019(4) 0.034(4)
C54 0.061(5) 0.059(5) 0.052(4) 0.009(3) 0.006(3) 0.032(4)
O53 0.046(3) 0.040(4) 0.054(2) 0.007(2) 0.002(2) 0.014(3)
C55 0.044(3) 0.036(5) 0.055(4) 0.007(3) 0.004(3) 0.004(3)
C56 0.049(4) 0.041(6) 0.054(3) 0.009(3) 0.000(3) 0.005(3)
O54 0.064(4) 0.044(4) 0.057(3) 0.002(2) -0.013(2) 0.013(2)
C57 0.069(5) 0.059(5) 0.065(3) 0.002(3) -0.019(3) 0.025(3)
C58 0.070(6) 0.070(4) 0.081(5) 0.003(4) -0.009(4) 0.032(4)
O55 0.070(4) 0.054(3) 0.061(3) 0.002(2) -0.019(2) 0.023(2)
C59 0.077(5) 0.059(4) 0.073(4) 0.008(3) -0.019(4) 0.036(4)
C60 0.064(4) 0.067(4) 0.082(4) -0.001(3) -0.022(3) 0.040(3)
O56 0.057(4) 0.061(3) 0.071(3) 0.000(2) -0.015(2) 0.033(3)
C61 0.060(4) 0.065(4) 0.079(4) -0.003(3) -0.010(3) 0.036(3)
C62 0.068(4) 0.064(4) 0.080(4) 0.004(3) 0.001(4) 0.036(3)
O51D 0.053(5) 0.057(4) 0.098(5) 0.000(4) -0.006(4) 0.034(4)
C51D 0.057(6) 0.070(6) 0.098(5) 0.005(5) 0.004(5) 0.050(6)
C52D 0.054(6) 0.070(5) 0.090(6) 0.010(4) 0.018(5) 0.046(5)
O52D 0.051(5) 0.058(5) 0.076(4) 0.008(3) 0.015(4) 0.032(4)
C53D 0.046(7) 0.059(5) 0.057(6) 0.011(4) 0.019(5) 0.029(5)
C54D 0.042(6) 0.048(6) 0.051(5) 0.016(4) 0.013(5) 0.019(5)
O53D 0.037(5) 0.044(7) 0.059(4) 0.016(4) 0.006(3) 0.014(5)
C55D 0.037(5) 0.035(8) 0.052(5) 0.021(5) 0.004(4) 0.007(5)
C56D 0.058(6) 0.027(7) 0.057(5) 0.016(5) -0.003(4) 0.012(5)
O54D 0.049(5) 0.028(6) 0.064(4) 0.010(4) -0.017(3) 0.009(4)
C57D 0.066(7) 0.049(6) 0.078(5) 0.015(5) -0.021(4) 0.026(5)
C58D 0.079(8) 0.056(6) 0.076(7) 0.021(5) -0.011(5) 0.036(5)
O55D 0.072(7) 0.068(5) 0.095(7) 0.005(6) -0.008(6) 0.033(5)
C59D 0.079(7) 0.060(5) 0.090(6) 0.015(5) -0.014(5) 0.039(5)
C60D 0.073(7) 0.052(6) 0.097(7) 0.005(5) -0.014(6) 0.030(5)
O56D 0.053(5) 0.060(4) 0.095(5) 0.002(3) -0.013(4) 0.033(4)
C61D 0.051(6) 0.060(5) 0.094(7) 0.001(5) -0.016(5) 0.030(5)
C62D 0.056(6) 0.060(5) 0.095(6) 0.003(4) -0.010(6) 0.038(5)
O1S 0.133(6) 0.104(5) 0.106(4) 0.024(3) 0.014(4) 0.041(4)
C1S 0.099(6) 0.075(5) 0.109(5) 0.019(4) 0.019(4) 0.013(4)
C2S 0.130(7) 0.138(8) 0.136(7) 0.018(6) 0.014(5) 0.058(5)
C3S 0.094(6) 0.126(7) 0.119(5) 0.046(6) 0.015(5) 0.035(5)
C4S 0.119(7) 0.110(6) 0.105(5) 0.019(5) 0.010(5) 0.033(5)
O1SA 0.173(13) 0.181(14) 0.171(12) 0.033(11) 0.013(12) -0.017(10)
C1SA 0.109(8) 0.106(8) 0.125(7) 0.043(7) 0.024(7) 0.055(7)
C2SA 0.074(8) 0.121(9) 0.094(9) 0.031(7) 0.018(7) 0.062(7)
C3SA 0.079(10) 0.145(12) 0.124(8) 0.016(9) -0.015(9) 0.044(9)
C4SA 0.163(16) 0.176(15) 0.169(12) 0.025(13) -0.011(12) 0.001(12)
O1T 0.096(4) 0.136(5) 0.121(6) 0.017(5) 0.005(4) 0.051(4)
C1T 0.085(5) 0.075(4) 0.142(8) 0.022(5) 0.027(5) 0.033(3)
C2T 0.065(4) 0.091(6) 0.125(6) 0.011(5) 0.026(4) 0.033(4)
C3T 0.089(7) 0.081(5) 0.139(8) 0.016(6) 0.031(6) 0.040(5)
C4T 0.106(6) 0.087(5) 0.126(8) 0.010(6) 0.016(5) 0.006(4)
O1TA 0.084(8) 0.082(8) 0.140(10) 0.004(7) 0.008(7) 0.032(7)
C1TA 0.096(10) 0.087(7) 0.131(11) 0.000(8) 0.014(9) 0.024(8)
C2TA 0.104(10) 0.102(9) 0.130(10) 0.007(8) 0.010(8) 0.025(9)
C3TA 0.089(8) 0.094(7) 0.133(10) 0.018(7) 0.022(8) 0.025(8)
C4TA 0.076(8) 0.096(8) 0.137(9) 0.011(8) 0.020(7) 0.019(7)
O1U 0.074(4) 0.079(5) 0.125(5) 0.001(4) 0.014(4) 0.025(3)
C1U 0.103(7) 0.113(7) 0.131(6) 0.010(6) -0.003(6) 0.033(6)
C2U 0.114(8) 0.140(8) 0.146(7) 0.021(7) 0.022(6) 0.006(6)
C3U 0.064(5) 0.109(7) 0.177(8) -0.007(6) 0.010(4) 0.037(4)
C4U 0.081(6) 0.100(7) 0.135(6) -0.003(5) -0.004(4) 0.038(5)
O1UA 0.073(6) 0.109(7) 0.138(7) -0.005(6) 0.000(5) 0.030(5)
C1UA 0.088(8) 0.112(9) 0.151(9) -0.005(7) -0.015(7) 0.030(6)
C2UA 0.067(7) 0.125(8) 0.150(8) 0.001(7) -0.005(7) 0.042(6)
C3UA 0.084(8) 0.112(7) 0.142(8) -0.004(6) 0.001(7) 0.050(6)
C4UA 0.080(7) 0.098(7) 0.124(8) -0.014(6) 0.014(6) 0.048(5)

loop_
_atom_type_symbol
_atom_type_description
_atom_type_scat_dispersion_real
_atom_type_scat_dispersion_imag
_atom_type_scat_source
C C 0.0181 0.0091 'International Tables Vol C Tables 4.2.6.8 and 6.1.1.4'
H H 0.0000 0.0000 'International Tables Vol C Tables 4.2.6.8 and 6.1.1.4'
N N 0.0311 0.0180 'International Tables Vol C Tables 4.2.6.8 and 6.1.1.4'
O O 0.0492 0.0322 'International Tables Vol C Tables 4.2.6.8 and 6.1.1.4'
K K 0.3868 1.0657 'International Tables Vol C Tables 4.2.6.8 and 6.1.1.4'
Fe Fe -1.1336 3.1974 'International Tables Vol C Tables 4.2.6.8 and 6.1.1.4'

loop_
_geom_angle_atom_site_label_1
_geom_angle_atom_site_label_2
_geom_angle_atom_site_label_3
_geom_angle
C3 N3 Fe1 178.9(16)
N3 C3 Fe2 172.5(16)
C3A N3A Fe2 177(2)
N3A C3A Fe1 174(2)
N301 Fe1 N201 111.72(15)
N301 Fe1 N101 112.59(15)
N201 Fe1 N101 116.52(15)
N301 Fe1 N3 104.1(9)
N201 Fe1 N3 109.6(6)
N101 Fe1 N3 101.0(8)
N301 Fe1 C3A 108.2(13)
N201 Fe1 C3A 101.4(9)
N101 Fe1 C3A 105.3(12)
N3 Fe1 C3A 8.1(14)
N301 Fe1 N1 74.92(14)
N201 Fe1 N1 74.82(14)
N101 Fe1 N1 75.50(13)
N3 Fe1 N1 175.4(6)
C3A Fe1 N1 176.0(10)
C301 N1 C201 113.2(4)
C301 N1 C101 113.5(4)
C201 N1 C101 113.5(4)
C301 N1 Fe1 105.6(3)
C201 N1 Fe1 105.4(3)
C101 N1 Fe1 104.6(3)
N1 C101 C102 110.5(4)
N1 C101 H10A 109.6
C102 C101 H10A 109.6
N1 C101 H10B 109.6
C102 C101 H10B 109.6
H10A C101 H10B 108.1
N101 C102 C101 107.6(4)
N101 C102 H10C 110.2
C101 C102 H10C 110.2
N101 C102 H10D 110.2
C101 C102 H10D 110.2
H10C C102 H10D 108.5
C103 N101 C102 116.6(3)
C103 N101 Fe1 132.4(3)
C102 N101 Fe1 110.7(3)
O101 C103 N101 127.5(4)
O101 C103 C104 120.0(3)
N101 C103 C104 112.5(3)
N1 C201 C202 110.5(4)
N1 C201 H20A 109.5
C202 C201 H20A 109.5
N1 C201 H20B 109.5
C202 C201 H20B 109.5
H20A C201 H20B 108.1
N201 C202 C201 108.0(4)
N201 C202 H20C 110.1
C201 C202 H20C 110.1
N201 C202 H20D 110.1
C201 C202 H20D 110.1
H20C C202 H20D 108.4
C203 N201 C202 116.2(4)
C203 N201 Fe1 129.8(3)
C202 N201 Fe1 113.7(3)
O201 C203 N201 127.6(5)
O201 C203 C204 120.8(4)
N201 C203 C204 111.5(4)
N1 C301 C302 111.5(4)
N1 C301 H30A 109.3
C302 C301 H30A 109.3
N1 C301 H30B 109.3
C302 C301 H30B 109.3
H30A C301 H30B 108.0
N301 C302 C301 107.7(4)
N301 C302 H30C 110.2
C301 C302 H30C 110.2
N301 C302 H30D 110.2
C301 C302 H30D 110.2
H30C C302 H30D 108.5
C303 N301 C302 116.2(4)
C303 N301 Fe1 128.6(3)
C302 N301 Fe1 113.7(3)
O301 C303 N301 127.0(4)
O301 C303 C304 120.4(4)
N301 C303 C304 112.6(4)
N3A Fe2 N202 99.8(6)
N3A Fe2 N102 106.6(8)
N202 Fe2 N102 115.13(15)
N3A Fe2 N302 104.3(9)
N202 Fe2 N302 115.91(17)
N102 Fe2 N302 113.06(18)
N3A Fe2 C3 9.0(10)
N202 Fe2 C3 108.4(8)
N102 Fe2 C3 100.0(8)
N302 Fe2 C3 101.9(10)
N3A Fe2 N2 176.3(6)
N202 Fe2 N2 76.71(18)
N102 Fe2 N2 76.20(15)
N302 Fe2 N2 76.50(14)
C3 Fe2 N2 174.7(7)
C112 N2 C312 111.4(5)
C112 N2 C212 112.9(4)
C312 N2 C212 112.5(5)
C112 N2 Fe2 107.1(3)
C312 N2 Fe2 106.6(3)
C212 N2 Fe2 105.9(3)
N102 C111 C112 108.4(4)
N102 C111 H11A 110.0
C112 C111 H11A 110.0
N102 C111 H11B 110.0
C112 C111 H11B 110.0
H11A C111 H11B 108.4
N2 C112 C111 110.4(5)
N2 C112 H11C 109.6
C111 C112 H11C 109.6
N2 C112 H11D 109.6
C111 C112 H11D 109.6
H11C C112 H11D 108.1
C110 N102 C111 114.4(4)
C110 N102 Fe2 132.4(3)
C111 N102 Fe2 112.9(3)
C110 O102 K1 154.3(3)
O102 C110 N102 126.5(4)
O102 C110 C106 117.7(4)
N102 C110 C106 115.8(4)
N202 C211 C212 109.8(4)
N202 C211 H21A 109.7
C212 C211 H21A 109.7
N202 C211 H21B 109.7
C212 C211 H21B 109.7
H21A C211 H21B 108.2
N2 C212 C211 110.8(4)
N2 C212 H21C 109.5
C211 C212 H21C 109.5
N2 C212 H21D 109.5
C211 C212 H21D 109.5
H21C C212 H21D 108.1
C210 N202 C211 114.6(5)
C210 N202 Fe2 130.5(3)
C211 N202 Fe2 112.9(4)
C210 O202 K2 163.6(4)
O202 C210 N202 126.3(5)
O202 C210 C206 117.3(6)
N202 C210 C206 116.4(4)
N302 C311 C312 109.1(6)
N302 C311 H31A 109.9
C312 C311 H31A 109.9
N302 C311 H31B 109.9
C312 C311 H31B 109.9
H31A C311 H31B 108.3
N2 C312 C311 110.5(4)
N2 C312 H31C 109.6
C311 C312 H31C 109.6
N2 C312 H31D 109.6
C311 C312 H31D 109.6
H31C C312 H31D 108.1
C310 N302 C311 114.1(4)
C310 N302 Fe2 131.5(3)
C311 N302 Fe2 113.4(3)
C310 O302 K3 146.1(4)
O302 C310 N302 125.8(5)
O302 C310 C306 118.3(4)
N302 C310 C306 115.8(4)
C109 C104 C105 119.7(4)
C109 C104 C103 120.5(3)
C105 C104 C103 119.7(4)
C104 C105 C106 120.1(4)
C104 C105 H105 120.0
C106 C105 H105 120.0
C107 C106 C105 119.9(4)
C107 C106 C110 120.4(4)
C105 C106 C110 119.7(4)
C108 C107 C106 119.1(4)
C108 C107 H107 120.4
C106 C107 H107 120.4
C104 C109 C108 119.3(4)
C104 C109 H109 120.3
C108 C109 H109 120.3
C107 C108 C109 121.5(4)
C107 C108 O103 118.7(4)
C109 C108 O103 119.5(4)
C113 O103 C108 118.0(3)
C118 C113 C114 122.8(4)
C118 C113 O103 120.6(4)
C114 C113 O103 116.6(4)
C113 C114 C115 117.8(5)
C113 C114 H114 121.1
C115 C114 H114 121.1
O104 C115 C116 115.8(5)
O104 C115 C114 123.8(5)
C116 C115 C114 120.4(5)
C115 O104 C19A 113.0(6)
C115 O104 C119 120.8(6)
C19A O104 C119 34.9(10)
C120 C119 O104 103.0(7)
C120 C119 H11E 111.2
O104 C119 H11E 111.2
C120 C119 H11F 111.2
O104 C119 H11F 111.2
H11E C119 H11F 109.1
C119 C120 C121 108.8(9)
C119 C120 H12A 109.9
C121 C120 H12A 109.9
C119 C120 H12B 109.9
C121 C120 H12B 109.9
H12A C120 H12B 108.3
C120 C121 H12C 109.5
C120 C121 H12D 109.5
H12C C121 H12D 109.5
C120 C121 H12E 109.5
H12C C121 H12E 109.5
H12D C121 H12E 109.5
C20A C19A O104 114.4(10)
C20A C19A H19A 108.7
O104 C19A H19A 108.7
C20A C19A H19B 108.7
O104 C19A H19B 108.7
H19A C19A H19B 107.6
C19A C20A C21A 115.1(11)
C19A C20A H20E 108.5
C21A C20A H20E 108.5
C19A C20A H20F 108.5
C21A C20A H20F 108.5
H20E C20A H20F 107.5
C20A C21A H21E 109.5
C20A C21A H21F 109.5
H21E C21A H21F 109.5
C20A C21A H21G 109.5
H21E C21A H21G 109.5
H21F C21A H21G 109.5
C117 C116 C115 120.3(4)
C117 C116 H116 119.9
C115 C116 H116 119.9
C113 C118 C117 118.4(4)
C113 C118 H118 120.8
C117 C118 H118 120.8
O105 C117 C116 124.3(4)
O105 C117 C118 115.7(4)
C116 C117 C118 120.0(4)
C117 O105 C122 116.3(4)
O105 C122 C123 109.3(5)
O105 C122 H12F 109.8
C123 C122 H12F 109.8
O105 C122 H12G 109.8
C123 C122 H12G 109.8
H12F C122 H12G 108.3
C122 C123 C124 118.2(5)
C122 C123 H12H 107.8
C124 C123 H12H 107.8
C122 C123 H12I 107.8
C124 C123 H12I 107.8
H12H C123 H12I 107.1
C123 C124 H12J 109.5
C123 C124 H12K 109.5
H12J C124 H12K 109.5
C123 C124 H12L 109.5
H12J C124 H12L 109.5
H12K C124 H12L 109.5
C205 C204 C209 118.7(4)
C205 C204 C203 121.9(4)
C209 C204 C203 119.3(4)
C206 C205 C204 120.8(4)
C206 C205 H205 119.6
C204 C205 H205 119.6
C205 C206 C207 120.2(5)
C205 C206 C210 118.9(4)
C207 C206 C210 120.8(5)
C208 C207 C206 118.6(5)
C208 C207 H207 120.7
C206 C207 H207 120.7
C208 C209 C204 119.5(4)
C208 C209 H209 120.3
C204 C209 H209 120.3
C209 C208 C207 121.9(4)
C209 C208 O203 120.0(4)
C207 C208 O203 117.8(4)
C213 O203 C208 117.9(4)
O203 C213 C214 117.0(4)
O203 C213 C218 121.6(4)
C214 C213 C218 121.4(5)
C213 C214 C215 117.6(5)
C213 C214 H214 121.2
C215 C214 H214 121.2
O204 C215 C216 116.0(5)
O204 C215 C214 122.5(4)
C216 C215 C214 121.5(5)
C215 O204 C19B 119.4(8)
C215 O204 C219 118.2(5)
C19B O204 C219 20.8(18)
O204 C219 C220 107.5(6)
O204 C219 H21H 110.2
C220 C219 H21H 110.2
O204 C219 H21I 110.2
C220 C219 H21I 110.2
H21H C219 H21I 108.5
C221 C220 C219 111.5(8)
C221 C220 H22A 109.3
C219 C220 H22A 109.3
C221 C220 H22B 109.3
C219 C220 H22B 109.3
H22A C220 H22B 108.0
C220 C221 H22C 109.5
C220 C221 H22D 109.5
H22C C221 H22D 109.5
C220 C221 H22E 109.5
H22C C221 H22E 109.5
H22D C221 H22E 109.5
O204 C19B C20B 108.2(11)
O204 C19B H19C 110.1
C20B C19B H19C 110.1
O204 C19B H19D 110.1
C20B C19B H19D 110.1
H19C C19B H19D 108.4
C21B C20B C19B 112.2(13)
C21B C20B H20G 109.2
C19B C20B H20G 109.2
C21B C20B H20H 109.2
C19B C20B H20H 109.2
H20G C20B H20H 107.9
C20B C21B H21J 109.5
C20B C21B H21K 109.5
H21J C21B H21K 109.5
C20B C21B H21L 109.5
H21J C21B H21L 109.5
H21K C21B H21L 109.5
C217 C216 C215 120.2(6)
C217 C216 H216 119.9
C215 C216 H216 119.9
C213 C218 C217 118.8(5)
C213 C218 H218 120.6
C217 C218 H218 120.6
O205 C217 C216 115.1(6)
O205 C217 C218 124.5(6)
C216 C217 C218 120.4(5)
C217 O205 C22B 122.5(10)
C217 O205 C222 125.4(7)
C22B O205 C222 86.7(9)
O205 C222 C223 110.4(7)
O205 C222 H22F 109.6
C223 C222 H22F 109.6
O205 C222 H22G 109.6
C223 C222 H22G 109.6
H22F C222 H22G 108.1
C224 C223 C222 112.9(8)
C224 C223 H22H 109.0
C222 C223 H22H 109.0
C224 C223 H22I 109.0
C222 C223 H22I 109.0
H22H C223 H22I 107.8
C223 C224 H22J 109.5
C223 C224 H22K 109.5
H22J C224 H22K 109.5
C223 C224 H22L 109.5
H22J C224 H22L 109.5
H22K C224 H22L 109.5
O205 C22B C23B 112.2(14)
O205 C22B H22M 109.2
C23B C22B H22M 109.2
O205 C22B H22N 109.2
C23B C22B H22N 109.2
H22M C22B H22N 107.9
C24B C23B C22B 113.4(16)
C24B C23B H23A 108.9
C22B C23B H23A 108.9
C24B C23B H23B 108.9
C22B C23B H23B 108.9
H23A C23B H23B 107.7
C23B C24B H24A 109.5
C23B C24B H24B 109.5
H24A C24B H24B 109.5
C23B C24B H24C 109.5
H24A C24B H24C 109.5
H24B C24B H24C 109.5
C309 C304 C305 120.3(4)
C309 C304 C303 120.1(4)
C305 C304 C303 119.6(4)
C304 C305 C306 119.9(4)
C304 C305 H305 120.1
C306 C305 H305 120.1
C305 C306 C307 119.7(5)
C305 C306 C310 119.4(5)
C307 C306 C310 121.0(4)
C308 C307 C306 119.0(4)
C308 C307 H307 120.5
C306 C307 H307 120.5
C308 C309 C304 119.5(5)
C308 C309 H309 120.3
C304 C309 H309 120.3
C307 C308 C309 121.4(5)
C307 C308 O303 118.6(4)
C309 C308 O303 119.8(5)
C313 O303 C308 114.9(3)
C314 C313 C318 124.5(5)
C314 C313 O303 117.1(5)
C318 C313 O303 118.4(5)
C313 C314 C315 115.2(5)
C313 C314 H314 122.4
C315 C314 H314 122.4
O304 C315 C316 117.6(6)
O304 C315 C314 121.3(6)
C316 C315 C314 121.1(6)
C315 O304 C319 122.1(8)
C315 O304 C19C 117.8(16)
C319 O304 C19C 16.8(12)
O304 C319 C320 112.2(11)
O304 C319 H31E 109.2
C320 C319 H31E 109.2
O304 C319 H31F 109.2
C320 C319 H31F 109.2
H31E C319 H31F 107.9
C321 C320 C319 112.3(12)
C321 C320 H32A 109.1
C319 C320 H32A 109.1
C321 C320 H32B 109.1
C319 C320 H32B 109.1
H32A C320 H32B 107.9
C320 C321 H32C 109.5
C320 C321 H32D 109.5
H32C C321 H32D 109.5
C320 C321 H32E 109.5
H32C C321 H32E 109.5
H32D C321 H32E 109.5
O304 C19C C20C 113.8(18)
O304 C19C H19E 108.8
C20C C19C H19E 108.8
O304 C19C H19F 108.8
C20C C19C H19F 108.8
H19E C19C H19F 107.7
C19C C20C C21C 111.7(19)
C19C C20C H20I 109.3
C21C C20C H20I 109.3
C19C C20C H20J 109.3
C21C C20C H20J 109.3
H20I C20C H20J 108.0
C20C C21C H21M 109.5
C20C C21C H21N 109.5
H21M C21C H21N 109.5
C20C C21C H21O 109.5
H21M C21C H21O 109.5
H21N C21C H21O 109.5
C317 C316 C315 121.6(6)
C317 C316 H316 119.2
C315 C316 H316 119.2
C313 C318 C317 118.3(6)
C313 C318 H318 120.8
C317 C318 H318 120.8
C316 C317 O305 125.5(5)
C316 C317 C318 119.3(5)
O305 C317 C318 115.2(5)
C317 O305 C322 119.5(5)
O305 C322 C323 108.0(5)
O305 C322 H32F 110.1
C323 C322 H32F 110.1
O305 C322 H32G 110.1
C323 C322 H32G 110.1
H32F C322 H32G 108.4
C322 C323 C324 113.9(6)
C322 C323 H32H 108.8
C324 C323 H32H 108.8
C322 C323 H32I 108.8
C324 C323 H32I 108.8
H32H C323 H32I 107.7
C323 C324 H32J 109.5
C323 C324 H32K 109.5
H32J C324 H32K 109.5
C323 C324 H32L 109.5
H32J C324 H32L 109.5
H32K C324 H32L 109.5
O102 K1 O14D 90.5(4)
O102 K1 O16 84.90(12)
O14D K1 O16 138.5(3)
O102 K1 O13D 108.6(7)
O14D K1 O13D 62.7(3)
O16 K1 O13D 156.3(4)
O102 K1 O15D 86.0(4)
O14D K1 O15D 62.4(3)
O16 K1 O15D 76.2(3)
O13D K1 O15D 123.0(4)
O102 K1 O14 89.72(11)
O14D K1 O14 17.5(3)
O16 K1 O14 121.07(11)
O13D K1 O14 79.4(3)
O15D K1 O14 44.9(3)
O102 K1 O12 113.07(18)
O14D K1 O12 101.4(3)
O16 K1 O12 118.35(11)
O13D K1 O12 38.7(3)
O15D K1 O12 156.0(4)
O14 K1 O12 117.57(12)
O102 K1 O16D 84.7(5)
O14D K1 O16D 122.1(4)
O16 K1 O16D 16.5(3)
O13D K1 O16D 166.3(8)
O15D K1 O16D 59.7(3)
O14 K1 O16D 104.6(3)
O12 K1 O16D 133.4(3)
O102 K1 O12D 98.4(7)
O14D K1 O12D 122.1(4)
O16 K1 O12D 99.3(3)
O13D K1 O12D 60.2(4)
O15D K1 O12D 173.5(6)
O14 K1 O12D 139.4(3)
O12 K1 O12D 24.1(5)
O16D K1 O12D 115.7(4)
O102 K1 O15 81.24(13)
O14D K1 O15 78.2(3)
O16 K1 O15 60.38(10)
O13D K1 O15 139.3(4)
O15D K1 O15 16.3(3)
O14 K1 O15 60.80(10)
O12 K1 O15 165.68(16)
O16D K1 O15 44.0(3)
O12D K1 O15 159.7(3)
O102 K1 O13 120.18(13)
O14D K1 O13 45.0(4)
O16 K1 O13 154.36(14)
O13D K1 O13 26.0(5)
O15D K1 O13 98.8(3)
O14 K1 O13 58.89(10)
O12 K1 O13 59.47(13)
O16D K1 O13 147.5(4)
O12D K1 O13 83.2(4)
O15 K1 O13 114.71(12)
O102 K1 O11 107.01(11)
O14D K1 O11 157.4(4)
O16 K1 O11 59.41(10)
O13D K1 O11 97.4(3)
O15D K1 O11 131.5(3)
O14 K1 O11 163.02(11)
O12 K1 O11 58.94(11)
O16D K1 O11 74.9(3)
O12D K1 O11 42.6(4)
O15 K1 O11 117.89(11)
O13 K1 O11 112.49(11)
C22 O11 C11 111.9(5)
C22 O11 K1 106.7(3)
C11 O11 K1 108.6(3)
O11 C11 C12 109.2(6)
O11 C11 H11G 109.8
C12 C11 H11G 109.8
O11 C11 H11H 109.8
C12 C11 H11H 109.8
H11G C11 H11H 108.3
O12 C12 C11 107.7(5)
O12 C12 H12M 110.2
C11 C12 H12M 110.2
O12 C12 H12N 110.2
C11 C12 H12N 110.2
H12M C12 H12N 108.5
C12 O12 C13 110.5(5)
C12 O12 K1 119.6(3)
C13 O12 K1 118.3(4)
O12 C13 C14 108.5(7)
O12 C13 H13A 110.0
C14 C13 H13A 110.0
O12 C13 H13B 110.0
C14 C13 H13B 110.0
H13A C13 H13B 108.4
O13 C14 C13 110.3(6)
O13 C14 H14A 109.6
C13 C14 H14A 109.6
O13 C14 H14B 109.6
C13 C14 H14B 109.6
H14A C14 H14B 108.1
C15 O13 C14 111.2(5)
C15 O13 K1 114.4(3)
C14 O13 K1 109.6(5)
O13 C15 C16 110.5(5)
O13 C15 H15A 109.6
C16 C15 H15A 109.6
O13 C15 H15B 109.6
C16 C15 H15B 109.6
H15A C15 H15B 108.1
O14 C16 C15 108.5(4)
O14 C16 H16A 110.0
C15 C16 H16A 110.0
O14 C16 H16B 110.0
C15 C16 H16B 110.0
H16A C16 H16B 108.4
C17 O14 C16 112.1(4)
C17 O14 K1 116.8(3)
C16 O14 K1 118.3(3)
O14 C17 C18 109.3(4)
O14 C17 H17A 109.8
C18 C17 H17A 109.8
O14 C17 H17B 109.8
C18 C17 H17B 109.8
H17A C17 H17B 108.3
O15 C18 C17 108.2(4)
O15 C18 K1 52.4(2)
C17 C18 K1 84.0(3)
O15 C18 H18A 110.1
C17 C18 H18A 110.1
K1 C18 H18A 161.4
O15 C18 H18B 110.1
C17 C18 H18B 110.1
K1 C18 H18B 76.5
H18A C18 H18B 108.4
C19 O15 C18 110.9(4)
C19 O15 K1 106.3(3)
C18 O15 K1 104.1(3)
O15 C19 C20 109.3(4)
O15 C19 K1 50.9(2)
C20 C19 K1 82.5(3)
O15 C19 H19I 109.8
C20 C19 H19I 109.8
K1 C19 H19I 80.1
O15 C19 H19J 109.8
C20 C19 H19J 109.8
K1 C19 H19J 160.6
H19I C19 H19J 108.3
O16 C20 C19 108.2(4)
O16 C20 H20M 110.1
C19 C20 H20M 110.1
O16 C20 H20N 110.1
C19 C20 H20N 110.1
H20M C20 H20N 108.4
C21 O16 C20 114.1(4)
C21 O16 K1 122.9(3)
C20 O16 K1 121.3(3)
O16 C21 C22 108.3(5)
O16 C21 H21Q 110.0
C22 C21 H21Q 110.0
O16 C21 H21R 110.0
C22 C21 H21R 110.0
H21Q C21 H21R 108.4
O11 C22 C21 109.3(5)
O11 C22 H22Q 109.8
C21 C22 H22Q 109.8
O11 C22 H22R 109.8
C21 C22 H22R 109.8
H22Q C22 H22R 108.3
C11D O11D C22D 111.0(16)
C11D O11D K1 109.8(12)
C22D O11D K1 114.9(16)
O11D C11D C12D 113(2)
O11D C11D H11I 109.1
C12D C11D H11I 109.1
O11D C11D H11J 109.1
C12D C11D H11J 109.1
H11I C11D H11J 107.8
O12D C12D C11D 110.3(18)
O12D C12D H12O 109.6
C11D C12D H12O 109.6
O12D C12D H12P 109.6
C11D C12D H12P 109.6
H12O C12D H12P 108.1
C13D O12D C12D 113.0(16)
C13D O12D K1 115.6(13)
C12D O12D K1 119.3(15)
O12D C13D C14D 110.4(16)
O12D C13D H13C 109.6
C14D C13D H13C 109.6
O12D C13D H13D 109.6
C14D C13D H13D 109.6
H13C C13D H13D 108.1
O13D C14D C13D 110(2)
O13D C14D K1 44.8(8)
C13D C14D K1 82.9(11)
O13D C14D H14C 109.6
C13D C14D H14C 109.6
K1 C14D H14C 154.2
O13D C14D H14D 109.6
C13D C14D H14D 109.6
K1 C14D H14D 87.6
H14C C14D H14D 108.1
C14D O13D C15D 111.8(15)
C14D O13D K1 114.0(12)
C15D O13D K1 112.1(10)
O13D C15D C16D 111.6(15)
O13D C15D K1 46.1(8)
C16D C15D K1 78.2(7)
O13D C15D H15C 109.3
C16D C15D H15C 109.3
K1 C15D H15C 92.6
O13D C15D H15D 109.3
C16D C15D H15D 109.3
K1 C15D H15D 153.3
H15C C15D H15D 108.0
O14D C16D C15D 108.7(15)
O14D C16D K1 43.0(7)
C15D C16D K1 77.5(7)
O14D C16D H16C 109.9
C15D C16D H16C 109.9
K1 C16D H16C 94.6
O14D C16D H16D 109.9
C15D C16D H16D 109.9
K1 C16D H16D 150.7
H16C C16D H16D 108.3
C17D O14D C16D 112.7(13)
C17D O14D K1 116.6(9)
C16D O14D K1 115.8(10)
O14D C17D C18D 108.7(13)
O14D C17D K1 42.7(7)
C18D C17D K1 76.7(7)
O14D C17D H17C 109.9
C18D C17D H17C 109.9
K1 C17D H17C 149.6
O14D C17D H17D 109.9
C18D C17D H17D 109.9
K1 C17D H17D 96.1
H17C C17D H17D 108.3
O15D C18D C17D 109.2(14)
O15D C18D K1 48.8(7)
C17D C18D K1 78.7(7)
O15D C18D H18C 109.8
C17D C18D H18C 109.8
K1 C18D H18C 158.2
O15D C18D H18D 109.8
C17D C18D H18D 109.8
K1 C18D H18D 86.3
H18C C18D H18D 108.3
C18D O15D C19D 112.5(13)
C18D O15D K1 108.7(9)
C19D O15D K1 111.1(10)
O15D C19D C20D 111.3(16)
O15D C19D K1 47.0(7)
C20D C19D K1 84.8(9)
O15D C19D H19K 109.4
C20D C19D H19K 109.4
K1 C19D H19K 83.6
O15D C19D H19L 109.4
C20D C19D H19L 109.4
K1 C19D H19L 156.4
H19K C19D H19L 108.0
O16D C20D C19D 110.9(14)
O16D C20D H20O 109.5
C19D C20D H20O 109.5
O16D C20D H20P 109.5
C19D C20D H20P 109.5
H20O C20D H20P 108.1
C21D O16D C20D 115.4(14)
C21D O16D K1 120.4(12)
C20D O16D K1 117.9(9)
O16D C21D C22D 109.8(19)
O16D C21D H21P 109.7
C22D C21D H21P 109.7
O16D C21D H21S 109.7
C22D C21D H21S 109.7
H21P C21D H21S 108.2
O11D C22D C21D 111.5(18)
O11D C22D H22O 109.3
C21D C22D H22O 109.3
O11D C22D H22P 109.3
C21D C22D H22P 109.3
H22O C22D H22P 108.0
O202 K2 O34D 98.4(4)
O202 K2 O33D 114.0(6)
O34D K2 O33D 65.0(4)
O202 K2 O32 110.3(4)
O34D K2 O32 129.8(4)
O33D K2 O32 65.9(4)
O202 K2 O36 86.3(2)
O34D K2 O36 102.7(3)
O33D K2 O36 156.9(6)
O32 K2 O36 119.0(3)
O202 K2 O32D 106.0(8)
O34D K2 O32D 126.4(5)
O33D K2 O32D 61.6(4)
O32 K2 O32D 7.4(8)
O36 K2 O32D 125.5(4)
O202 K2 O35D 94.8(4)
O34D K2 O35D 62.3(3)
O33D K2 O35D 122.5(5)
O32 K2 O35D 147.7(5)
O36 K2 O35D 40.5(3)
O32D K2 O35D 154.8(8)
O202 K2 O31 104.4(2)
O34D K2 O31 149.3(4)
O33D K2 O31 121.2(4)
O32 K2 O31 59.8(3)
O36 K2 O31 59.3(2)
O32D K2 O31 66.3(4)
O35D K2 O31 95.2(3)
O202 K2 O33 118.0(3)
O34D K2 O33 69.9(3)
O33D K2 O33 6.2(5)
O32 K2 O33 60.4(2)
O36 K2 O33 155.0(3)
O32D K2 O33 56.5(5)
O35D K2 O33 125.1(4)
O31 K2 O33 115.0(2)
O202 K2 O34 103.49(18)
O34D K2 O34 12.4(3)
O33D K2 O34 52.6(3)
O32 K2 O34 117.5(3)
O36 K2 O34 114.0(2)
O32D K2 O34 114.0(4)
O35D K2 O34 73.5(3)
O31 K2 O34 150.6(3)
O33 K2 O34 57.46(19)
O202 K2 O35 97.09(19)
O34D K2 O35 45.5(3)
O33D K2 O35 106.9(4)
O32 K2 O35 152.3(4)
O36 K2 O35 57.3(2)
O32D K2 O35 156.8(8)
O35D K2 O35 16.8(3)
O31 K2 O35 110.5(2)
O33 K2 O35 110.3(2)
O34 K2 O35 56.75(19)
O202 K2 O36D 88.6(4)
O34D K2 O36D 118.4(4)
O33D K2 O36D 156.9(7)
O32 K2 O36D 103.0(4)
O36 K2 O36D 16.4(3)
O32D K2 O36D 109.3(4)
O35D K2 O36D 56.2(3)
O31 K2 O36D 43.3(3)
O33 K2 O36D 151.7(4)
O34 K2 O36D 129.1(3)
O35 K2 O36D 72.9(3)
C31 O31 C42 112.2(9)
C31 O31 K2 105.9(7)
C42 O31 K2 107.0(7)
O31 C31 C32 109.2(10)
O31 C31 K2 51.7(5)
C32 C31 K2 81.6(6)
O31 C31 H31I 109.8
C32 C31 H31I 109.8
K2 C31 H31I 80.1
O31 C31 H31J 109.8
C32 C31 H31J 109.8
K2 C31 H31J 161.4
H31I C31 H31J 108.3
O32 C32 C31 108.6(10)
O32 C32 H32M 110.0
C31 C32 H32M 110.0
O32 C32 H32N 110.0
C31 C32 H32N 110.0
H32M C32 H32N 108.3
C32 O32 C33 112.7(9)
C32 O32 K2 120.6(7)
C33 O32 K2 120.8(6)
O32 C33 C34 109.5(9)
O32 C33 H33A 109.8
C34 C33 H33A 109.8
O32 C33 H33B 109.8
C34 C33 H33B 109.8
H33A C33 H33B 108.2
O33 C34 C33 111.9(10)
O33 C34 H34A 109.2
C33 C34 H34A 109.2
O33 C34 H34B 109.2
C33 C34 H34B 109.2
H34A C34 H34B 107.9
C35 O33 C34 115.5(9)
C35 O33 K2 110.8(6)
C34 O33 K2 105.9(7)
O33 C35 C36 109.2(9)
O33 C35 H35A 109.8
C36 C35 H35A 109.8
O33 C35 H35B 109.8
C36 C35 H35B 109.8
H35A C35 H35B 108.3
O34 C36 C35 110.4(8)
O34 C36 H36A 109.6
C35 C36 H36A 109.6
O34 C36 H36B 109.6
C35 C36 H36B 109.6
H36A C36 H36B 108.1
C37 O34 C36 116.1(7)
C37 O34 K2 115.9(6)
C36 O34 K2 116.8(5)
O34 C37 C38 110.0(7)
O34 C37 H37A 109.7
C38 C37 H37A 109.7
O34 C37 H37B 109.7
C38 C37 H37B 109.7
H37A C37 H37B 108.2
O35 C38 C37 107.5(8)
O35 C38 H38A 110.2
C37 C38 H38A 110.2
O35 C38 H38B 110.2
C37 C38 H38B 110.2
H38A C38 H38B 108.5
C38 O35 C39 112.9(7)
C38 O35 K2 113.3(6)
C39 O35 K2 106.1(6)
O35 C39 C40 110.0(9)
O35 C39 H39A 109.7
C40 C39 H39A 109.7
O35 C39 H39B 109.7
C40 C39 H39B 109.7
H39A C39 H39B 108.2
O36 C40 C39 110.6(10)
O36 C40 H40A 109.5
C39 C40 H40A 109.5
O36 C40 H40B 109.5
C39 C40 H40B 109.5
H40A C40 H40B 108.1
C41 O36 C40 114.4(9)
C41 O36 K2 119.0(7)
C40 O36 K2 122.0(6)
O36 C41 C42 108.3(10)
O36 C41 H41A 110.0
C42 C41 H41A 110.0
O36 C41 H41B 110.0
C42 C41 H41B 110.0
H41A C41 H41B 108.4
O31 C42 C41 109.4(10)
O31 C42 H42A 109.8
C41 C42 H42A 109.8
O31 C42 H42B 109.8
C41 C42 H42B 109.8
H42A C42 H42B 108.2
C31D O31D C42D 115.0(14)
C31D O31D K2 110.1(13)
C42D O31D K2 118.1(13)
O31D C31D C32D 112.1(17)
O31D C31D H31G 109.2
C32D C31D H31G 109.2
O31D C31D H31H 109.2
C32D C31D H31H 109.2
H31G C31D H31H 107.9
O32D C32D C31D 111.6(16)
O32D C32D H32O 109.3
C31D C32D H32O 109.3
O32D C32D H32P 109.3
C31D C32D H32P 109.3
H32O C32D H32P 108.0
C32D O32D C33D 111.8(16)
C32D O32D K2 124.7(12)
C33D O32D K2 112.9(11)
O32D C33D C34D 110.4(14)
O32D C33D H33C 109.6
C34D C33D H33C 109.6
O32D C33D H33D 109.6
C34D C33D H33D 109.6
H33C C33D H33D 108.1
O33D C34D C33D 108.9(16)
O33D C34D K2 46.1(8)
C33D C34D K2 85.4(10)
O33D C34D H34C 109.9
C33D C34D H34C 109.9
K2 C34D H34C 155.8
O33D C34D H34D 109.9
C33D C34D H34D 109.9
K2 C34D H34D 82.4
H34C C34D H34D 108.3
C35D O33D C34D 113.3(14)
C35D O33D K2 107.7(10)
C34D O33D K2 111.2(11)
O33D C35D C36D 109.1(13)
O33D C35D K2 49.0(8)
C36D C35D K2 80.4(7)
O33D C35D H35C 109.9
C36D C35D H35C 109.9
K2 C35D H35C 84.2
O33D C35D H35D 109.9
C36D C35D H35D 109.9
K2 C35D H35D 158.8
H35C C35D H35D 108.3
O34D C36D C35D 109.3(12)
O34D C36D K2 42.4(6)
C35D C36D K2 74.2(7)
O34D C36D H36C 109.8
C35D C36D H36C 109.8
K2 C36D H36C 101.2
O34D C36D H36D 109.8
C35D C36D H36D 109.8
K2 C36D H36D 146.1
H36C C36D H36D 108.3
C37D O34D C36D 112.3(12)
C37D O34D K2 122.3(8)
C36D O34D K2 115.7(8)
O34D C37D C38D 111.6(13)
O34D C37D K2 38.0(6)
C38D C37D K2 79.2(8)
O34D C37D H37C 109.3
C38D C37D H37C 109.3
K2 C37D H37C 141.6
O34D C37D H37D 109.3
C38D C37D H37D 109.3
K2 C37D H37D 103.7
H37C C37D H37D 108.0
O35D C38D C37D 113.3(13)
O35D C38D H38C 108.9
C37D C38D H38C 108.9
O35D C38D H38D 108.9
C37D C38D H38D 108.9
H38C C38D H38D 107.7
C38D O35D C39D 112.6(12)
C38D O35D K2 109.6(10)
C39D O35D K2 112.4(10)
O35D C39D C40D 107.8(14)
O35D C39D K2 46.3(7)
C40D C39D K2 88.4(9)
O35D C39D H39C 110.1
C40D C39D H39C 110.1
K2 C39D H39C 78.8
O35D C39D H39D 110.1
C40D C39D H39D 110.1
K2 C39D H39D 155.1
H39C C39D H39D 108.5
O36D C40D C39D 107.9(13)
O36D C40D H40C 110.1
C39D C40D H40C 110.1
O36D C40D H40D 110.1
C39D C40D H40D 110.1
H40C C40D H40D 108.4
C40D O36D C41D 110.7(13)
C40D O36D K2 117.3(9)
C41D O36D K2 126.1(10)
O36D C41D C42D 113.1(16)
O36D C41D H41C 108.9
C42D C41D H41C 108.9
O36D C41D H41D 108.9
C42D C41D H41D 108.9
H41C C41D H41D 107.8
O31D C42D C41D 115.1(16)
O31D C42D H42C 108.5
C41D C42D H42C 108.5
O31D C42D H42D 108.5
C41D C42D H42D 108.5
H42C C42D H42D 107.5
O51D K3 O302 95.3(3)
O51D K3 O52D 65.1(3)
O302 K3 O52D 77.4(3)
O51D K3 O53 128.3(3)
O302 K3 O53 87.1(2)
O52D K3 O53 65.2(3)
O51D K3 O55 102.7(2)
O302 K3 O55 123.84(16)
O52D K3 O55 157.6(3)
O53 K3 O55 118.36(19)
O51D K3 O53D 127.6(3)
O302 K3 O53D 80.8(4)
O52D K3 O53D 63.0(3)
O53 K3 O53D 6.4(6)
O55 K3 O53D 122.9(3)
O51D K3 O54 154.7(3)
O302 K3 O54 109.6(2)
O52D K3 O54 123.7(2)
O53 K3 O54 59.70(17)
O55 K3 O54 59.88(17)
O53D K3 O54 63.4(3)
O51D K3 O56D 60.6(2)
O302 K3 O56D 135.5(2)
O52D K3 O56D 116.7(3)
O53 K3 O56D 137.3(3)
O55 K3 O56D 44.2(2)
O53D K3 O56D 143.7(5)
O54 K3 O56D 96.9(2)
O51D K3 O52 69.9(2)
O302 K3 O52 83.56(18)
O52D K3 O52 8.6(3)
O53 K3 O52 59.03(18)
O55 K3 O52 152.55(19)
O53D K3 O52 57.6(3)
O54 K3 O52 116.15(19)
O56D K3 O52 116.4(3)
O51D K3 O51 12.27(19)
O302 K3 O51 93.39(17)
O52D K3 O51 53.0(2)
O53 K3 O51 116.2(2)
O55 K3 O51 113.45(16)
O53D K3 O51 115.3(3)
O54 K3 O51 155.8(3)
O56D K3 O51 70.0(2)
O52 K3 O51 57.67(16)
O51D K3 O56 45.3(2)
O302 K3 O56 127.10(15)
O52D K3 O56 104.2(3)
O53 K3 O56 142.6(3)
O55 K3 O56 58.56(15)
O53D K3 O56 148.0(5)
O54 K3 O56 111.91(18)
O56D K3 O56 15.27(18)
O52 K3 O56 105.44(16)
O51 K3 O56 55.06(15)
O51D K3 O54D 160.7(4)
O302 K3 O54D 103.9(3)
O52D K3 O54D 117.1(2)
O53 K3 O54D 52.3(2)
O55 K3 O54D 68.0(2)
O53D K3 O54D 55.6(2)
O54 K3 O54D 8.4(2)
O56D K3 O54D 105.1(3)
O52 K3 O54D 110.1(2)
O51 K3 O54D 157.9(3)
O56 K3 O54D 120.0(2)
C62 O51 C51 112.0(6)
C62 O51 K3 122.4(5)
C51 O51 K3 116.6(4)
O51 C51 C52 108.0(7)
O51 C51 H51A 110.1
C52 C51 H51A 110.1
O51 C51 H51B 110.1
C52 C51 H51B 110.1
H51A C51 H51B 108.4
O52 C52 C51 108.8(7)
O52 C52 H52A 109.9
C51 C52 H52A 109.9
O52 C52 H52B 109.9
C51 C52 H52B 109.9
H52A C52 H52B 108.3
C52 O52 C53 111.6(6)
C52 O52 K3 102.4(5)
C53 O52 K3 103.1(5)
O52 C53 C54 109.7(7)
O52 C53 H53A 109.7
C54 C53 H53A 109.7
O52 C53 H53B 109.7
C54 C53 H53B 109.7
H53A C53 H53B 108.2
O53 C54 C53 107.9(7)
O53 C54 H54A 110.1
C53 C54 H54A 110.1
O53 C54 H54B 110.1
C53 C54 H54B 110.1
H54A C54 H54B 108.4
C54 O53 C55 112.9(6)
C54 O53 K3 124.3(5)
C55 O53 K3 122.6(5)
O53 C55 C56 107.6(7)
O53 C55 H55A 110.2
C56 C55 H55A 110.2
O53 C55 H55B 110.2
C56 C55 H55B 110.2
H55A C55 H55B 108.5
O54 C56 C55 108.4(6)
O54 C56 K3 51.8(4)
C55 C56 K3 84.1(4)
O54 C56 H56A 110.0
C55 C56 H56A 110.0
K3 C56 H56A 160.9
O54 C56 H56B 110.0
C55 C56 H56B 110.0
K3 C56 H56B 77.1
H56A C56 H56B 108.4
C57 O54 C56 111.2(6)
C57 O54 K3 104.8(5)
C56 O54 K3 104.9(5)
O54 C57 C58 106.4(7)
O54 C57 K3 52.0(4)
C58 C57 K3 83.3(5)
O54 C57 H57A 110.4
C58 C57 H57A 110.4
K3 C57 H57A 76.5
O54 C57 H57B 110.4
C58 C57 H57B 110.4
K3 C57 H57B 161.3
H57A C57 H57B 108.6
O55 C58 C57 111.6(8)
O55 C58 H58A 109.3
C57 C58 H58A 109.3
O55 C58 H58B 109.3
C57 C58 H58B 109.3
H58A C58 H58B 108.0
C59 O55 C58 113.7(7)
C59 O55 K3 122.9(5)
C58 O55 K3 117.5(5)
O55 C59 C60 111.8(8)
O55 C59 H59A 109.3
C60 C59 H59A 109.3
O55 C59 H59B 109.3
C60 C59 H59B 109.3
H59A C59 H59B 107.9
O56 C60 C59 110.0(6)
O56 C60 H60A 109.7
C59 C60 H60A 109.7
O56 C60 H60B 109.7
C59 C60 H60B 109.7
H60A C60 H60B 108.2
C61 O56 C60 111.4(6)
C61 O56 K3 113.7(4)
C60 O56 K3 107.9(4)
O56 C61 C62 110.3(6)
O56 C61 H61A 109.6
C62 C61 H61A 109.6
O56 C61 H61B 109.6
C62 C61 H61B 109.6
H61A C61 H61B 108.1
O51 C62 C61 108.4(7)
O51 C62 H62A 110.0
C61 C62 H62A 110.0
O51 C62 H62B 110.0
C61 C62 H62B 110.0
H62A C62 H62B 108.4
C51D O51D C62D 113.2(9)
C51D O51D K3 114.0(5)
C62D O51D K3 124.1(7)
O51D C51D C52D 111.7(9)
O51D C51D K3 43.8(4)
C52D C51D K3 71.9(5)
O51D C51D H51C 109.3
C52D C51D H51C 109.3
K3 C51D H51C 141.8
O51D C51D H51D 109.3
C52D C51D H51D 109.3
K3 C51D H51D 107.2
H51C C51D H51D 107.9
O52D C52D C51D 104.6(9)
O52D C52D K3 52.2(5)
C51D C52D K3 82.3(5)
O52D C52D H52C 110.8
C51D C52D H52C 110.8
K3 C52D H52C 161.9
O52D C52D H52D 110.8
C51D C52D H52D 110.8
K3 C52D H52D 76.2
H52C C52D H52D 108.9
C53D O52D C52D 109.4(8)
C53D O52D K3 107.5(7)
C52D O52D K3 102.1(6)
O52D C53D C54D 108.6(10)
O52D C53D K3 48.4(5)
C54D C53D K3 85.2(6)
O52D C53D H53C 110.0
C54D C53D H53C 110.0
K3 C53D H53C 79.8
O52D C53D H53D 110.0
C54D C53D H53D 110.0
K3 C53D H53D 157.8
H53C C53D H53D 108.3
O53D C54D C53D 109.8(10)
O53D C54D H54C 109.7
C53D C54D H54C 109.7
O53D C54D H54D 109.7
C53D C54D H54D 109.7
H54C C54D H54D 108.2
C55D O53D C54D 116.5(9)
C55D O53D K3 128.2(7)
C54D O53D K3 113.9(7)
O53D C55D C56D 108.0(11)
O53D C55D H55C 110.1
C56D C55D H55C 110.1
O53D C55D H55D 110.1
C56D C55D H55D 110.1
H55C C55D H55D 108.4
O54D C56D C55D 108.4(9)
O54D C56D H56C 110.0
C55D C56D H56C 110.0
O54D C56D H56D 110.0
C55D C56D H56D 110.0
H56C C56D H56D 108.4
C57D O54D C56D 112.6(9)
C57D O54D K3 108.4(9)
C56D O54D K3 106.7(8)
O54D C57D C58D 108.2(9)
O54D C57D H57C 110.1
C58D C57D H57C 110.1
O54D C57D H57D 110.1
C58D C57D H57D 110.1
H57C C57D H57D 108.4
O55D C58D C57D 111.5(10)
O55D C58D H58C 109.3
C57D C58D H58C 109.3
O55D C58D H58D 109.3
C57D C58D H58D 109.3
H58C C58D H58D 108.0
C59D O55D C58D 116.3(10)
C59D O55D K3 114.9(7)
C58D O55D K3 119.3(6)
O55D C59D C60D 110.4(11)
O55D C59D H59C 109.6
C60D C59D H59C 109.6
O55D C59D H59D 109.6
C60D C59D H59D 109.6
H59C C59D H59D 108.1
O56D C60D C59D 110.4(11)
O56D C60D H60C 109.6
C59D C60D H60C 109.6
O56D C60D H60D 109.6
C59D C60D H60D 109.6
H60C C60D H60D 108.1
C61D O56D C60D 111.7(9)
C61D O56D K3 106.3(7)
C60D O56D K3 119.5(9)
O56D C61D C62D 109.6(10)
O56D C61D H61C 109.7
C62D C61D H61C 109.7
O56D C61D H61D 109.7
C62D C61D H61D 109.7
H61C C61D H61D 108.2
O51D C62D C61D 108.4(10)
O51D C62D H62C 110.0
C61D C62D H62C 110.0
O51D C62D H62D 110.0
C61D C62D H62D 110.0
H62C C62D H62D 108.4
C1S O1S C4S 110.8(6)
C1S O1S K1 108.0(5)
C4S O1S K1 110.2(5)
O1S C1S C2S 100.9(6)
O1S C1S H1S1 111.6
C2S C1S H1S1 111.6
O1S C1S H1S2 111.6
C2S C1S H1S2 111.6
H1S1 C1S H1S2 109.4
C3S C2S C1S 106.4(7)
C3S C2S H2S1 110.5
C1S C2S H2S1 110.5
C3S C2S H2S2 110.5
C1S C2S H2S2 110.5
H2S1 C2S H2S2 108.6
C2S C3S C4S 102.5(7)
C2S C3S H3S1 111.3
C4S C3S H3S1 111.3
C2S C3S H3S2 111.3
C4S C3S H3S2 111.3
H3S1 C3S H3S2 109.2
O1S C4S C3S 100.7(6)
O1S C4S H4S1 111.6
C3S C4S H4S1 111.6
O1S C4S H4S2 111.6
C3S C4S H4S2 111.6
H4S1 C4S H4S2 109.4
C1SA O1SA C4SA 108.2(11)
O1SA C1SA C2SA 100.6(9)
O1SA C1SA H1S3 111.7
C2SA C1SA H1S3 111.7
O1SA C1SA H1S4 111.7
C2SA C1SA H1S4 111.7
H1S3 C1SA H1S4 109.4
C3SA C2SA C1SA 109.3(9)
C3SA C2SA H2S3 109.8
C1SA C2SA H2S3 109.8
C3SA C2SA H2S4 109.8
C1SA C2SA H2S4 109.8
H2S3 C2SA H2S4 108.3
C2SA C3SA C4SA 108.6(7)
C2SA C3SA H3S3 110.0
C4SA C3SA H3S3 110.0
C2SA C3SA H3S4 110.0
C4SA C3SA H3S4 110.0
H3S3 C3SA H3S4 108.4
O1SA C4SA C3SA 103.3(9)
O1SA C4SA H4S3 111.1
C3SA C4SA H4S3 111.1
O1SA C4SA H4S4 111.1
C3SA C4SA H4S4 111.1
H4S3 C4SA H4S4 109.1
C4T O1T C1T 106.4(6)
O1T C1T C2T 104.0(6)
O1T C1T H1T1 111.0
C2T C1T H1T1 111.0
O1T C1T H1T2 111.0
C2T C1T H1T2 111.0
H1T1 C1T H1T2 109.0
C3T C2T C1T 108.1(6)
C3T C2T H2T1 110.1
C1T C2T H2T1 110.1
C3T C2T H2T2 110.1
C1T C2T H2T2 110.1
H2T1 C2T H2T2 108.4
C2T C3T C4T 105.0(6)
C2T C3T H3T1 110.7
C4T C3T H3T1 110.7
C2T C3T H3T2 110.7
C4T C3T H3T2 110.7
H3T1 C3T H3T2 108.8
O1T C4T C3T 102.3(7)
O1T C4T H4T1 111.3
C3T C4T H4T1 111.3
O1T C4T H4T2 111.3
C3T C4T H4T2 111.3
H4T1 C4T H4T2 109.2
C1TA O1TA C4TA 109.4(10)
O1TA C1TA C2TA 104.0(8)
O1TA C1TA H1T3 111.0
C2TA C1TA H1T3 111.0
O1TA C1TA H1T4 111.0
C2TA C1TA H1T4 111.0
H1T3 C1TA H1T4 109.0
C3TA C2TA C1TA 109.8(8)
C3TA C2TA H2T3 109.7
C1TA C2TA H2T3 109.7
C3TA C2TA H2T4 109.7
C1TA C2TA H2T4 109.7
H2T3 C2TA H2T4 108.2
C2TA C3TA C4TA 108.1(9)
C2TA C3TA H3T3 110.1
C4TA C3TA H3T3 110.1
C2TA C3TA H3T4 110.1
C4TA C3TA H3T4 110.1
H3T3 C3TA H3T4 108.4
O1TA C4TA C3TA 102.6(10)
O1TA C4TA H4T3 111.3
C3TA C4TA H4T3 111.3
O1TA C4TA H4T4 111.3
C3TA C4TA H4T4 111.3
H4T3 C4TA H4T4 109.2
C4U O1U C1U 110.2(7)
O1U C1U C2U 103.1(7)
O1U C1U H1U1 111.2
C2U C1U H1U1 111.2
O1U C1U H1U2 111.2
C2U C1U H1U2 111.2
H1U1 C1U H1U2 109.1
C3U C2U C1U 107.6(8)
C3U C2U H2U1 110.2
C1U C2U H2U1 110.2
C3U C2U H2U2 110.2
C1U C2U H2U2 110.2
H2U1 C2U H2U2 108.5
C2U C3U C4U 108.1(7)
C2U C3U H3U1 110.1
C4U C3U H3U1 110.1
C2U C3U H3U2 110.1
C4U C3U H3U2 110.1
H3U1 C3U H3U2 108.4
O1U C4U C3U 101.0(7)
O1U C4U H4U1 111.6
C3U C4U H4U1 111.6
O1U C4U H4U2 111.6
C3U C4U H4U2 111.6
H4U1 C4U H4U2 109.4
C1UA O1UA C4UA 110.3(8)
O1UA C1UA C2UA 104.5(8)
O1UA C1UA H1U3 110.9
C2UA C1UA H1U3 110.9
O1UA C1UA H1U4 110.9
C2UA C1UA H1U4 110.9
H1U3 C1UA H1U4 108.9
C3UA C2UA C1UA 108.7(8)
C3UA C2UA H2U3 110.0
C1UA C2UA H2U3 110.0
C3UA C2UA H2U4 110.0
C1UA C2UA H2U4 110.0
H2U3 C2UA H2U4 108.3
C2UA C3UA C4UA 109.7(8)
C2UA C3UA H3U3 109.7
C4UA C3UA H3U3 109.7
C2UA C3UA H3U4 109.7
C4UA C3UA H3U4 109.7
H3U3 C3UA H3U4 108.2
O1UA C4UA C3UA 103.8(8)
O1UA C4UA H4U3 111.0
C3UA C4UA H4U3 111.0
O1UA C4UA H4U4 111.0
C3UA C4UA H4U4 111.0
H4U3 C4UA H4U4 109.0

loop_
_geom_bond_atom_site_label_1
_geom_bond_atom_site_label_2
_geom_bond_distance
N3 C3 1.149(12)
N3 Fe1 2.12(2)
C3 Fe2 2.13(2)
N3A C3A 1.146(14)
N3A Fe2 2.10(2)
C3A Fe1 2.15(3)
Fe1 N301 2.083(4)
Fe1 N201 2.087(4)
Fe1 N101 2.088(4)
Fe1 N1 2.485(4)
N1 C301 1.457(6)
N1 C201 1.468(6)
N1 C101 1.471(6)
C101 C102 1.505(6)
C101 H10A 0.9900
C101 H10B 0.9900
C102 N101 1.480(5)
C102 H10C 0.9900
C102 H10D 0.9900
N101 C103 1.335(5)
O101 C103 1.256(5)
C103 C104 1.499(6)
C201 C202 1.507(7)
C201 H20A 0.9900
C201 H20B 0.9900
C202 N201 1.465(6)
C202 H20C 0.9900
C202 H20D 0.9900
N201 C203 1.340(6)
O201 C203 1.240(6)
C203 C204 1.508(7)
C301 C302 1.516(7)
C301 H30A 0.9900
C301 H30B 0.9900
C302 N301 1.472(5)
C302 H30C 0.9900
C302 H30D 0.9900
N301 C303 1.336(6)
O301 C303 1.253(5)
C303 C304 1.516(6)
Fe2 N202 2.109(5)
Fe2 N102 2.117(4)
Fe2 N302 2.117(4)
Fe2 N2 2.407(4)
N2 C112 1.448(8)
N2 C312 1.464(7)
N2 C212 1.474(8)
C111 N102 1.478(5)
C111 C112 1.518(8)
C111 H11A 0.9900
C111 H11B 0.9900
C112 H11C 0.9900
C112 H11D 0.9900
N102 C110 1.308(6)
O102 C110 1.245(5)
O102 K1 2.565(4)
C110 C106 1.509(6)
C211 N202 1.466(6)
C211 C212 1.492(9)
C211 H21A 0.9900
C211 H21B 0.9900
C212 H21C 0.9900
C212 H21D 0.9900
N202 C210 1.338(7)
O202 C210 1.254(6)
O202 K2 2.501(4)
C210 C206 1.508(7)
C311 N302 1.471(7)
C311 C312 1.515(8)
C311 H31A 0.9900
C311 H31B 0.9900
C312 H31C 0.9900
C312 H31D 0.9900
N302 C310 1.324(6)
O302 C310 1.248(6)
O302 K3 2.592(3)
C310 C306 1.502(7)
C104 C109 1.385(6)
C104 C105 1.389(5)
C105 C106 1.403(6)
C105 H105 0.9500
C106 C107 1.383(6)
C107 C108 1.381(6)
C107 H107 0.9500
C109 C108 1.391(6)
C109 H109 0.9500
C108 O103 1.396(5)
O103 C113 1.382(5)
C113 C118 1.372(6)
C113 C114 1.374(6)
C114 C115 1.387(7)
C114 H114 0.9500
C115 O104 1.359(6)
C115 C116 1.385(7)
O104 C19A 1.482(9)
O104 C119 1.486(8)
C119 C120 1.451(9)
C119 H11E 0.9900
C119 H11F 0.9900
C120 C121 1.515(10)
C120 H12A 0.9900
C120 H12B 0.9900
C121 H12C 0.9800
C121 H12D 0.9800
C121 H12E 0.9800
C19A C20A 1.439(10)
C19A H19A 0.9900
C19A H19B 0.9900
C20A C21A 1.517(11)
C20A H20E 0.9900
C20A H20F 0.9900
C21A H21E 0.9800
C21A H21F 0.9800
C21A H21G 0.9800
C116 C117 1.374(6)
C116 H116 0.9500
C118 C117 1.388(5)
C118 H118 0.9500
C117 O105 1.369(5)
O105 C122 1.436(5)
C122 C123 1.452(7)
C122 H12F 0.9900
C122 H12G 0.9900
C123 C124 1.483(8)
C123 H12H 0.9900
C123 H12I 0.9900
C124 H12J 0.9800
C124 H12K 0.9800
C124 H12L 0.9800
C204 C205 1.390(7)
C204 C209 1.402(6)
C205 C206 1.370(7)
C205 H205 0.9500
C206 C207 1.391(6)
C207 C208 1.379(7)
C207 H207 0.9500
C209 C208 1.363(7)
C209 H209 0.9500
C208 O203 1.405(5)
O203 C213 1.374(6)
C213 C214 1.380(6)
C213 C218 1.391(7)
C214 C215 1.404(7)
C214 H214 0.9500
C215 O204 1.361(6)
C215 C216 1.367(7)
O204 C19B 1.433(9)
O204 C219 1.434(7)
C219 C220 1.521(8)
C219 H21H 0.9900
C219 H21I 0.9900
C220 C221 1.481(11)
C220 H22A 0.9900
C220 H22B 0.9900
C221 H22C 0.9800
C221 H22D 0.9800
C221 H22E 0.9800
C19B C20B 1.511(10)
C19B H19C 0.9900
C19B H19D 0.9900
C20B C21B 1.490(12)
C20B H20G 0.9900
C20B H20H 0.9900
C21B H21J 0.9800
C21B H21K 0.9800
C21B H21L 0.9800
C216 C217 1.362(8)
C216 H216 0.9500
C218 C217 1.397(8)
C218 H218 0.9500
C217 O205 1.357(7)
O205 C22B 1.365(12)
O205 C222 1.366(8)
C222 C223 1.490(9)
C222 H22F 0.9900
C222 H22G 0.9900
C223 C224 1.474(10)
C223 H22H 0.9900
C223 H22I 0.9900
C224 H22J 0.9800
C224 H22K 0.9800
C224 H22L 0.9800
C22B C23B 1.492(13)
C22B H22M 0.9900
C22B H22N 0.9900
C23B C24B 1.484(14)
C23B H23A 0.9900
C23B H23B 0.9900
C24B H24A 0.9800
C24B H24B 0.9800
C24B H24C 0.9800
C304 C309 1.381(6)
C304 C305 1.383(6)
C305 C306 1.394(6)
C305 H305 0.9500
C306 C307 1.400(7)
C307 C308 1.376(7)
C307 H307 0.9500
C309 C308 1.380(6)
C309 H309 0.9500
C308 O303 1.395(6)
O303 C313 1.384(6)
C313 C314 1.368(8)
C313 C318 1.384(7)
C314 C315 1.431(8)
C314 H314 0.9500
C315 O304 1.342(7)
C315 C316 1.375(7)
O304 C319 1.404(10)
O304 C19C 1.418(14)
C319 C320 1.503(13)
C319 H31E 0.9900
C319 H31F 0.9900
C320 C321 1.490(13)
C320 H32A 0.9900
C320 H32B 0.9900
C321 H32C 0.9800
C321 H32D 0.9800
C321 H32E 0.9800
C19C C20C 1.463(15)
C19C H19E 0.9900
C19C H19F 0.9900
C20C C21C 1.512(16)
C20C H20I 0.9900
C20C H20J 0.9900
C21C H21M 0.9800
C21C H21N 0.9800
C21C H21O 0.9800
C316 C317 1.358(8)
C316 H316 0.9500
C318 C317 1.402(7)
C318 H318 0.9500
C317 O305 1.369(6)
O305 C322 1.421(6)
C322 C323 1.488(8)
C322 H32F 0.9900
C322 H32G 0.9900
C323 C324 1.491(8)
C323 H32H 0.9900
C323 H32I 0.9900
C324 H32J 0.9800
C324 H32K 0.9800
C324 H32L 0.9800
K1 O14D 2.667(13)
K1 O16 2.689(3)
K1 O13D 2.732(15)
K1 O15D 2.774(14)
K1 O14 2.789(3)
K1 O12 2.812(4)
K1 O16D 2.836(13)
K1 O12D 2.836(13)
K1 O15 2.840(3)
K1 O13 2.883(4)
K1 O11 2.902(3)
O11 C22 1.414(6)
O11 C11 1.424(7)
C11 C12 1.491(9)
C11 H11G 0.9900
C11 H11H 0.9900
C12 O12 1.427(6)
C12 H12M 0.9900
C12 H12N 0.9900
O12 C13 1.431(8)
C13 C14 1.483(8)
C13 H13A 0.9900
C13 H13B 0.9900
C14 O13 1.410(7)
C14 H14A 0.9900
C14 H14B 0.9900
O13 C15 1.397(6)
C15 C16 1.488(7)
C15 H15A 0.9900
C15 H15B 0.9900
C16 O14 1.425(5)
C16 H16A 0.9900
C16 H16B 0.9900
O14 C17 1.398(6)
C17 C18 1.499(6)
C17 H17A 0.9900
C17 H17B 0.9900
C18 O15 1.435(6)
C18 H18A 0.9900
C18 H18B 0.9900
O15 C19 1.417(5)
C19 C20 1.500(7)
C19 H19I 0.9900
C19 H19J 0.9900
C20 O16 1.418(6)
C20 H20M 0.9900
C20 H20N 0.9900
O16 C21 1.411(6)
C21 C22 1.498(8)
C21 H21Q 0.9900
C21 H21R 0.9900
C22 H22Q 0.9900
C22 H22R 0.9900
O11D C11D 1.410(14)
O11D C22D 1.413(14)
C11D C12D 1.479(15)
C11D H11I 0.9900
C11D H11J 0.9900
C12D O12D 1.412(14)
C12D H12O 0.9900
C12D H12P 0.9900
O12D C13D 1.404(14)
C13D C14D 1.473(14)
C13D H13C 0.9900
C13D H13D 0.9900
C14D O13D 1.407(14)
C14D H14C 0.9900
C14D H14D 0.9900
O13D C15D 1.406(13)
C15D C16D 1.481(14)
C15D H15C 0.9900
C15D H15D 0.9900
C16D O14D 1.417(13)
C16D H16C 0.9900
C16D H16D 0.9900
O14D C17D 1.396(12)
C17D C18D 1.493(14)
C17D H17C 0.9900
C17D H17D 0.9900
C18D O15D 1.413(13)
C18D H18C 0.9900
C18D H18D 0.9900
O15D C19D 1.414(13)
C19D C20D 1.481(14)
C19D H19K 0.9900
C19D H19L 0.9900
C20D O16D 1.408(13)
C20D H20O 0.9900
C20D H20P 0.9900
O16D C21D 1.408(13)
C21D C22D 1.488(15)
C21D H21P 0.9900
C21D H21S 0.9900
C22D H22O 0.9900
C22D H22P 0.9900
K2 O34D 2.562(13)
K2 O33D 2.648(15)
K2 O32 2.704(9)
K2 O36 2.810(8)
K2 O32D 2.826(14)
K2 O35D 2.831(12)
K2 O31 2.875(9)
K2 O33 2.885(8)
K2 O34 2.945(7)
K2 O35 2.958(7)
K2 O36D 3.018(13)
O31 C31 1.399(10)
O31 C42 1.406(11)
C31 C32 1.480(11)
C31 H31I 0.9900
C31 H31J 0.9900
C32 O32 1.394(10)
C32 H32M 0.9900
C32 H32N 0.9900
O32 C33 1.420(10)
C33 C34 1.466(11)
C33 H33A 0.9900
C33 H33B 0.9900
C34 O33 1.414(10)
C34 H34A 0.9900
C34 H34B 0.9900
O33 C35 1.409(10)
C35 C36 1.464(10)
C35 H35A 0.9900
C35 H35B 0.9900
C36 O34 1.418(9)
C36 H36A 0.9900
C36 H36B 0.9900
O34 C37 1.388(9)
C37 C38 1.477(10)
C37 H37A 0.9900
C37 H37B 0.9900
C38 O35 1.399(10)
C38 H38A 0.9900
C38 H38B 0.9900
O35 C39 1.411(9)
C39 C40 1.462(11)
C39 H39A 0.9900
C39 H39B 0.9900
C40 O36 1.389(10)
C40 H40A 0.9900
C40 H40B 0.9900
O36 C41 1.404(10)
C41 C42 1.503(12)
C41 H41A 0.9900
C41 H41B 0.9900
C42 H42A 0.9900
C42 H42B 0.9900
O31D C31D 1.388(13)
O31D C42D 1.402(13)
C31D C32D 1.479(14)
C31D H31G 0.9900
C31D H31H 0.9900
C32D O32D 1.404(13)
C32D H32O 0.9900
C32D H32P 0.9900
O32D C33D 1.415(13)
C33D C34D 1.474(14)
C33D H33C 0.9900
C33D H33D 0.9900
C34D O33D 1.417(12)
C34D H34C 0.9900
C34D H34D 0.9900
O33D C35D 1.387(12)
C35D C36D 1.494(13)
C35D H35C 0.9900
C35D H35D 0.9900
C36D O34D 1.419(12)
C36D H36C 0.9900
C36D H36D 0.9900
O34D C37D 1.405(12)
C37D C38D 1.480(13)
C37D H37C 0.9900
C37D H37D 0.9900
C38D O35D 1.394(13)
C38D H38C 0.9900
C38D H38D 0.9900
O35D C39D 1.422(12)
C39D C40D 1.501(14)
C39D H39C 0.9900
C39D H39D 0.9900
C40D O36D 1.420(13)
C40D H40C 0.9900
C40D H40D 0.9900
O36D C41D 1.422(13)
C41D C42D 1.473(14)
C41D H41C 0.9900
C41D H41D 0.9900
C42D H42C 0.9900
C42D H42D 0.9900
K3 O51D 2.577(10)
K3 O52D 2.638(10)
K3 O53 2.672(7)
K3 O55 2.737(5)
K3 O53D 2.756(10)
K3 O54 2.837(7)
K3 O56D 2.930(8)
K3 O52 2.951(6)
K3 O51 2.958(6)
K3 O56 3.035(6)
K3 O54D 3.099(9)
O51 C62 1.417(8)
O51 C51 1.418(9)
C51 C52 1.504(10)
C51 H51A 0.9900
C51 H51B 0.9900
C52 O52 1.406(8)
C52 H52A 0.9900
C52 H52B 0.9900
O52 C53 1.431(8)
C53 C54 1.481(9)
C53 H53A 0.9900
C53 H53B 0.9900
C54 O53 1.418(8)
C54 H54A 0.9900
C54 H54B 0.9900
O53 C55 1.442(8)
C55 C56 1.503(9)
C55 H55A 0.9900
C55 H55B 0.9900
C56 O54 1.430(8)
C56 H56A 0.9900
C56 H56B 0.9900
O54 C57 1.423(8)
C57 C58 1.465(10)
C57 H57A 0.9900
C57 H57B 0.9900
C58 O55 1.416(9)
C58 H58A 0.9900
C58 H58B 0.9900
O55 C59 1.415(9)
C59 C60 1.488(10)
C59 H59A 0.9900
C59 H59B 0.9900
C60 O56 1.423(8)
C60 H60A 0.9900
C60 H60B 0.9900
O56 C61 1.418(8)
C61 C62 1.475(9)
C61 H61A 0.9900
C61 H61B 0.9900
C62 H62A 0.9900
C62 H62B 0.9900
O51D C51D 1.411(10)
O51D C62D 1.415(10)
C51D C52D 1.497(11)
C51D H51C 0.9900
C51D H51D 0.9900
C52D O52D 1.448(10)
C52D H52C 0.9900
C52D H52D 0.9900
O52D C53D 1.439(11)
C53D C54D 1.493(11)
C53D H53C 0.9900
C53D H53D 0.9900
C54D O53D 1.404(11)
C54D H54C 0.9900
C54D H54D 0.9900
O53D C55D 1.395(10)
C55D C56D 1.500(11)
C55D H55C 0.9900
C55D H55D 0.9900
C56D O54D 1.423(10)
C56D H56C 0.9900
C56D H56D 0.9900
O54D C57D 1.412(10)
C57D C58D 1.496(10)
C57D H57C 0.9900
C57D H57D 0.9900
C58D O55D 1.409(10)
C58D H58C 0.9900
C58D H58D 0.9900
O55D C59D 1.404(10)
C59D C60D 1.497(11)
C59D H59C 0.9900
C59D H59D 0.9900
C60D O56D 1.422(11)
C60D H60C 0.9900
C60D H60D 0.9900
O56D C61D 1.419(10)
C61D C62D 1.498(11)
C61D H61C 0.9900
C61D H61D 0.9900
C62D H62C 0.9900
C62D H62D 0.9900
O1S C1S 1.464(8)
O1S C4S 1.464(8)
C1S C2S 1.487(9)
C1S H1S1 0.9900
C1S H1S2 0.9900
C2S C3S 1.398(11)
C2S H2S1 0.9900
C2S H2S2 0.9900
C3S C4S 1.516(9)
C3S H3S1 0.9900
C3S H3S2 0.9900
C4S H4S1 0.9900
C4S H4S2 0.9900
O1SA C1SA 1.466(9)
O1SA C4SA 1.473(9)
C1SA C2SA 1.491(9)
C1SA H1S3 0.9900
C1SA H1S4 0.9900
C2SA C3SA 1.386(12)
C2SA H2S3 0.9900
C2SA H2S4 0.9900
C3SA C4SA 1.488(10)
C3SA H3S3 0.9900
C3SA H3S4 0.9900
C4SA H4S3 0.9900
C4SA H4S4 0.9900
O1T C4T 1.465(8)
O1T C1T 1.480(8)
C1T C2T 1.498(8)
C1T H1T1 0.9900
C1T H1T2 0.9900
C2T C3T 1.396(10)
C2T H2T1 0.9900
C2T H2T2 0.9900
C3T C4T 1.488(9)
C3T H3T1 0.9900
C3T H3T2 0.9900
C4T H4T1 0.9900
C4T H4T2 0.9900
O1TA C1TA 1.460(9)
O1TA C4TA 1.468(9)
C1TA C2TA 1.481(9)
C1TA H1T3 0.9900
C1TA H1T4 0.9900
C2TA C3TA 1.391(12)
C2TA H2T3 0.9900
C2TA H2T4 0.9900
C3TA C4TA 1.490(9)
C3TA H3T3 0.9900
C3TA H3T4 0.9900
C4TA H4T3 0.9900
C4TA H4T4 0.9900
O1U C4U 1.464(8)
O1U C1U 1.471(8)
C1U C2U 1.493(9)
C1U H1U1 0.9900
C1U H1U2 0.9900
C2U C3U 1.366(11)
C2U H2U1 0.9900
C2U H2U2 0.9900
C3U C4U 1.495(9)
C3U H3U1 0.9900
C3U H3U2 0.9900
C4U H4U1 0.9900
C4U H4U2 0.9900
O1UA C1UA 1.466(9)
O1UA C4UA 1.467(9)
C1UA C2UA 1.480(9)
C1UA H1U3 0.9900
C1UA H1U4 0.9900
C2UA C3UA 1.388(12)
C2UA H2U3 0.9900
C2UA H2U4 0.9900
C3UA C4UA 1.489(9)
C3UA H3U3 0.9900
C3UA H3U4 0.9900
C4UA H4U3 0.9900
C4UA H4U4 0.9900

loop_
_platon_squeeze_void_nr
_platon_squeeze_void_average_x
_platon_squeeze_void_average_y
_platon_squeeze_void_average_z
_platon_squeeze_void_volume
_platon_squeeze_void_count_electrons
_platon_squeeze_void_content
1 0.500 0.000 0.000 335 104 ' '
